data_7716506
loop_
_publ_author_name
'Beckmann, J. Louis'
'Tiessen, Natalia'
'Neumann, Beate'
'Stammler, Hans-Georg'
'Hoge, Berthold'
'Mitzel, Norbert W.'

_publ_section_title
;
 Polydentate chalcogen bonding: anion trapping with a water-stable host
 compound carrying Se-CF<sub>3</sub> functions.
;
_journal_issue 29
_journal_name_full 'Dalton transactions (Cambridge, England : 2003)'
_journal_page_first 12234
_journal_page_last 12239
_journal_paper_doi 10.1039/d4dt01730g
_journal_volume 53
_journal_year 2024
_chemical_formula_moiety 'C40 H100 N13 P4, C40 H16 F12 Se4, Cl'
_chemical_formula_sum 'C80 H116 Cl F12 N13 P4 Se4'
_chemical_formula_weight 1963.02
_space_group_crystal_system triclinic
_space_group_IT_number 2
_space_group_name_Hall '-P 1'
_space_group_name_H-M_alt 'P -1'
_atom_sites_solution_hydrogens mixed
_atom_sites_solution_primary dual
_audit_creation_date 2022-10-24
_audit_creation_method
;
Olex2 1.5-ac5-024
(compiled 2022.04.12 svn.rca3783a0 for Rigaku Oxford Diffraction, GUI svn.r6498)
;
_audit_update_record
;
2024-03-05 deposited with the CCDC.	2024-07-02 downloaded from the CCDC.
;
_cell_angle_alpha 90.139(4)
_cell_angle_beta 100.496(5)
_cell_angle_gamma 92.831(4)
_cell_formula_units_Z 2
_cell_length_a 10.7931(6)
_cell_length_b 19.8342(8)
_cell_length_c 21.4238(13)
_cell_measurement_reflns_used 7016
_cell_measurement_temperature 100.00(10)
_cell_measurement_theta_max 76.4160
_cell_measurement_theta_min 4.2100
_cell_volume 4503.7(4)
_computing_cell_refinement 'CrysAlisPro 1.171.42.72a (Rigaku OD, 2022)'
_computing_data_collection 'CrysAlisPro 1.171.42.72a (Rigaku OD, 2022)'
_computing_data_reduction 'CrysAlisPro 1.171.42.72a (Rigaku OD, 2022)'
_computing_molecular_graphics 'Olex2 1.5-ac5-024 (Dolomanov et al., 2009)'
_computing_publication_material 'Olex2 1.5-ac5-024 (Dolomanov et al., 2009)'
_computing_structure_refinement 'SHELXL 2018/3 (Sheldrick, 2015)'
_computing_structure_solution 'SHELXT  (Sheldrick, 2015)'
_diffrn_ambient_environment N~2~
_diffrn_ambient_temperature 100.00(10)
_diffrn_detector 'CCD plate'
_diffrn_detector_area_resol_mean 5.3114
_diffrn_detector_type Atlas
_diffrn_measured_fraction_theta_full 0.999
_diffrn_measured_fraction_theta_max 0.979
_diffrn_measurement_details
;
List of Runs (angles in degrees, time in seconds):

  # Type    Start    End  Width  t~exp~   \w     \q     \k     \f   Frames
#--------------------------------------------------------------------------
  1  \w    -86.00 -18.00   1.00   49.50    --  -38.50 -37.00  60.00   68
  2  \w    -82.00 -18.00   1.00   49.50    --  -38.50 -57.00   0.00   64
  3  \w    -63.00 -21.00   1.00   49.50    --  -38.50  57.00  30.00   42
  4  \w   -108.00 -28.00   1.00   49.50    --  -38.50 -37.00 150.00   80
  5  \w    -98.00 -13.00   1.00   49.50    --  -38.50 -57.00-120.00   85
  6  \w     48.00  93.00   1.00   49.50    --   42.45-125.00-180.00   45
  7  \w    121.00 172.00   1.00   82.50    --  111.00  77.00  30.00   51
  8  \w     73.00 113.00   1.00   82.50    --  111.00-125.00 -60.00   40
  9  \w     56.00 137.00   1.00   82.50    --  111.00 -61.00 -90.00   81
 10  \w    147.00 176.00   1.00   82.50    --  111.00  61.00  60.00   29
 11  \w     46.00 107.00   1.00   82.50    --  111.00 -94.00 120.00   61
 12  \w     89.00 138.00   1.00   82.50    --  111.00  45.00 -30.00   49
 13  \w    153.00 178.00   1.00   82.50    --  111.00  45.00 -30.00   25
 14  \w     43.00 107.00   1.00   82.50    --  111.00 -61.00  60.00   64
 15  \w    106.00 133.00   1.00   82.50    --  111.00  61.00  60.00   27
 16  \w     96.00 150.00   1.00   82.50    --  111.00 -15.00  30.00   54
 17  \w     85.00 129.00   1.00   82.50    --  111.00 -30.00 -60.00   44
 18  \w     39.00  74.00   1.00   82.50    --  111.00 -30.00 -60.00   35
 19  \w    108.00 174.00   1.00   82.50    --  111.00  77.00   0.00   66
 20  \w    115.00 177.00   1.00   82.50    --  111.00  77.00 -90.00   62
 21  \w     51.00 108.00   1.00   82.50    --  111.00-125.00-150.00   57
 22  \w     80.00 107.00   1.00   82.50    --  111.00 -94.00 -60.00   27
 23  \w     45.00 137.00   1.00   82.50    --  111.00 -61.00-180.00   92
 24  \w     32.00  79.00   1.00   82.50    --  111.00 -15.00  30.00   47
 25  \w     80.00 113.00   1.00   82.50    --  111.00-125.00  90.00   33
 26  \w     78.00 107.00   1.00   82.50    --  111.00 -94.00   0.00   29
 27  \w     48.00 107.00   1.00   82.50    --  111.00 -99.00  76.58   59
 28  \w     39.00 108.00   1.00   82.50    --  111.00-105.00-144.85   69
;
_diffrn_measurement_device 'four-circle diffractometer'
_diffrn_measurement_device_type 'SuperNova, Dual, Cu at home/near, Atlas'
_diffrn_measurement_method '\w scans'
_diffrn_orient_matrix_type 'CrysAlisPro convention (1999,Acta A55,543-557)'
_diffrn_orient_matrix_UB_11 -0.0203542000
_diffrn_orient_matrix_UB_12 0.0743574000
_diffrn_orient_matrix_UB_13 -0.0178218000
_diffrn_orient_matrix_UB_21 0.0607640000
_diffrn_orient_matrix_UB_22 -0.0098211000
_diffrn_orient_matrix_UB_23 -0.0589006000
_diffrn_orient_matrix_UB_31 -0.1304625000
_diffrn_orient_matrix_UB_32 -0.0205671000
_diffrn_orient_matrix_UB_33 -0.0395248000
_diffrn_radiation_monochromator mirror
_diffrn_radiation_probe x-ray
_diffrn_radiation_type 'Cu K\a'
_diffrn_radiation_wavelength 1.54184
_diffrn_reflns_av_R_equivalents 0.0563
_diffrn_reflns_av_unetI/netI 0.0974
_diffrn_reflns_Laue_measured_fraction_full 0.999
_diffrn_reflns_Laue_measured_fraction_max 0.979
_diffrn_reflns_limit_h_max 13
_diffrn_reflns_limit_h_min -13
_diffrn_reflns_limit_k_max 24
_diffrn_reflns_limit_k_min -24
_diffrn_reflns_limit_l_max 26
_diffrn_reflns_limit_l_min -26
_diffrn_reflns_number 51472
_diffrn_reflns_point_group_measured_fraction_full 0.999
_diffrn_reflns_point_group_measured_fraction_max 0.979
_diffrn_reflns_theta_full 67.684
_diffrn_reflns_theta_max 76.602
_diffrn_reflns_theta_min 3.045
_diffrn_source 'micro-focus sealed X-ray tube'
_diffrn_source_type 'SuperNova (Cu) X-ray Source'
_exptl_absorpt_coefficient_mu 3.519
_exptl_absorpt_correction_T_max 1.000
_exptl_absorpt_correction_T_min 0.705
_exptl_absorpt_correction_type gaussian
_exptl_absorpt_process_details
;
CrysAlisPro 1.171.42.72a (Rigaku Oxford Diffraction, 2022)
Numerical absorption correction based on gaussian integration over
a multifaceted crystal model
Empirical absorption correction using spherical harmonics,
implemented in SCALE3 ABSPACK scaling algorithm.
;
_exptl_crystal_colour 'clear colourless'
_exptl_crystal_colour_lustre clear
_exptl_crystal_colour_primary colourless
_exptl_crystal_density_diffrn 1.448
_exptl_crystal_description needle
_exptl_crystal_F_000 2016
_exptl_crystal_size_max 0.17
_exptl_crystal_size_mid 0.02
_exptl_crystal_size_min 0.02
_refine_diff_density_max 1.225
_refine_diff_density_min -1.131
_refine_diff_density_rms 0.113
_refine_ls_extinction_method none
_refine_ls_goodness_of_fit_ref 1.006
_refine_ls_hydrogen_treatment mixed
_refine_ls_matrix_type full
_refine_ls_number_parameters 1083
_refine_ls_number_reflns 26168
_refine_ls_number_restraints 7
_refine_ls_restrained_S_all 1.006
_refine_ls_R_factor_all 0.0917
_refine_ls_R_factor_gt 0.0642
_refine_ls_shift/su_max 0.001
_refine_ls_shift/su_mean 0.000
_refine_ls_structure_factor_coef Fsqd
_refine_ls_weighting_details 'w=1/[\s^2^(Fo^2^)+(0.1111P)^2^] where P=(Fo^2^+2Fc^2^)/3'
_refine_ls_weighting_scheme calc
_refine_ls_wR_factor_gt 0.1674
_refine_ls_wR_factor_ref 0.1799
_reflns_Friedel_coverage 0.000
_reflns_number_gt 17752
_reflns_number_total 26168
_reflns_threshold_expression 'I > 2\s(I)'
_twin_special_details
;
Component 2 rotated by 179.9974\% 
around [0.00 -0.00 1.00] (reciprocal) or [0.34 0.01 0.94] (direct)
;
_cod_data_source_file d4dt01730g2.cif
_cod_data_source_block '[2xCl][7xH]'
_cod_depositor_comments 'Adding full bibliography for 7716503--7716512.cif.'
_cod_database_code 7716506
_shelx_shelxl_version_number 2018/3
_chemical_oxdiff_formula C80H116ClF12N13P4Se4
_shelx_space_group_comment
;
The symmetry employed for this shelxl refinement is uniquely defined
by the following loop, which should always be used as a source of
symmetry information in preference to the above space-group names.
They are only intended as comments.
;
_shelx_estimated_absorpt_t_max 0.933
_shelx_estimated_absorpt_t_min 0.586
_olex2_refinement_description
;
1. Twinned data refinement
 Scales: 0.5757(8)
 0.4243(8)
2. Fixed Uiso
 At 1.2 times of:
  All C(H) groups, All C(H,H) groups, All C(H,H,H,H) groups, All N(H) groups
 At 1.5 times of:
  All C(H,H,H) groups
3. Restrained distances
 N1-H1
 0.88 with sigma of 0.001
4. Uiso/Uaniso restraints and constraints
C67 \\sim C68B: within 2A with sigma of 0.01 and sigma for terminal atoms of
0.02 within 2A
5. Others
 Sof(C65B)=Sof(H65C)=Sof(H65D)=Sof(C66B)=Sof(H66D)=Sof(H66E)=Sof(H66F)=1-FVAR(1)
 Sof(C65A)=Sof(H65A)=Sof(H65B)=Sof(C66A)=Sof(H66A)=Sof(H66B)=Sof(H66C)=FVAR(1)
 Sof(H67C)=Sof(H67D)=Sof(C68B)=Sof(H68D)=Sof(H68E)=Sof(H68F)=1-FVAR(2)
 Sof(H67A)=Sof(H67B)=Sof(C68A)=Sof(H68A)=Sof(H68B)=Sof(H68C)=FVAR(2)
6.a Ternary CH refined with riding coordinates:
 C3(H3), C10(H10), C23(H23), C30(H30)
6.b Secondary CH2 refined with riding coordinates:
 C45(H45A,H45B), C47(H47A,H47B), C49(H49A,H49B), C51(H51A,H51B), C53(H53A,
 H53B), C55(H55A,H55B), C57(H57A,H57B), C59(H59A,H59B), C61(H61A,H61B),
 C63(H63A,H63B), C67(H67A,H67B), C67(H67C,H67D), C69(H69A,H69B), C71(H71A,H71B),
  C73(H73A,H73B), C75(H75A,H75B), C77(H77A,H77B), C79(H79A,H79B), C65A(H65A,
 H65B), C65B(H65C,H65D)
6.c Aromatic/amide H refined with riding coordinates:
 C6(H6), C7(H7), C8(H8), C12(H12), C13(H13), C14(H14), C26(H26), C27(H27),
 C28(H28), C32(H32), C33(H33), C34(H34)
6.d Idealised Me refined as rotating group:
 C42(H42A,H42B,H42C), C43(H43A,H43B,H43C), C44(H44A,H44B,H44C), C46(H46A,H46B,
 H46C), C48(H48A,H48B,H48C), C50(H50A,H50B,H50C), C52(H52A,H52B,H52C), C54(H54A,
 H54B,H54C), C56(H56A,H56B,H56C), C58(H58A,H58B,H58C), C60(H60A,H60B,H60C),
 C62(H62A,H62B,H62C), C64(H64A,H64B,H64C), C70(H70A,H70B,H70C), C72(H72A,H72B,
 H72C), C74(H74A,H74B,H74C), C76(H76A,H76B,H76C), C78(H78A,H78B,H78C), C80(H80A,
 H80B,H80C), C66A(H66A,H66B,H66C), C68A(H68A,H68B,H68C), C66B(H66D,H66E,H66F),
 C68B(H68D,H68E,H68F)
;
_olex2_submission_special_instructions 'No special instructions were received'
_oxdiff_exptl_absorpt_empirical_details
;
Empirical correction (ABSPACK) includes:
- Absorption correction using spherical harmonics
- Frame scaling
;
_oxdiff_exptl_absorpt_empirical_full_max 1.656
_oxdiff_exptl_absorpt_empirical_full_min 0.626
_oxdiff_twin_integration_method simultaneous
_oxdiff_twin_items 2

loop_
_space_group_symop_operation_xyz
'x, y, z'
'-x, -y, -z'

loop_
_atom_site_label
_atom_site_type_symbol
_atom_site_fract_x
_atom_site_fract_y
_atom_site_fract_z
_atom_site_U_iso_or_equiv
_atom_site_adp_type
_atom_site_occupancy
_atom_site_site_symmetry_order
_atom_site_calc_flag
_atom_site_refinement_flags_posn
_atom_site_refinement_flags_adp
_atom_site_refinement_flags_occupancy
_atom_site_disorder_assembly
_atom_site_disorder_group
Se1 Se -0.11279(7) 0.65210(4) 0.33959(4) 0.03950(18) Uani 1 1 d . . . . .
Se2 Se -0.24902(6) 0.62508(4) 0.13388(3) 0.03620(17) Uani 1 1 d . . . . .
Se3 Se -0.09471(7) 0.85087(4) 0.34854(4) 0.04080(18) Uani 1 1 d . . . . .
Se4 Se -0.22219(6) 0.88717(4) 0.15757(4) 0.03785(17) Uani 1 1 d . . . . .
F1 F 0.0000(5) 0.6096(3) 0.4606(2) 0.0766(17) Uani 1 1 d . . . . .
F2 F -0.0759(5) 0.5277(2) 0.3995(2) 0.0629(13) Uani 1 1 d . . . . .
F3 F -0.2032(4) 0.5903(3) 0.4346(2) 0.0594(13) Uani 1 1 d . . . . .
F4 F -0.2209(5) 0.5009(3) 0.0780(3) 0.0825(18) Uani 1 1 d . . . . .
F5 F -0.4115(5) 0.5301(3) 0.0700(2) 0.0673(15) Uani 1 1 d . . . . .
F6 F -0.2937(6) 0.5739(3) 0.0105(2) 0.0743(17) Uani 1 1 d . . . . .
F7 F -0.1630(5) 0.9245(3) 0.4408(3) 0.0685(14) Uani 1 1 d . . . . .
F8 F -0.0136(6) 0.9761(3) 0.4039(3) 0.0814(18) Uani 1 1 d . . . . .
F9 F 0.0263(6) 0.8952(4) 0.4691(3) 0.0862(19) Uani 1 1 d . . . . .
F10 F -0.3688(4) 0.9897(3) 0.1114(3) 0.0808(18) Uani 1 1 d . . . . .
F11 F -0.1909(5) 1.0271(2) 0.1625(2) 0.0630(13) Uani 1 1 d . . . . .
F12 F -0.2032(6) 0.9900(3) 0.0696(2) 0.0715(16) Uani 1 1 d . . . . .
C1 C 0.2869(6) 0.6687(3) 0.3128(3) 0.0331(13) Uani 1 1 d . . . . .
C2 C 0.3120(6) 0.6934(3) 0.2555(3) 0.0312(13) Uani 1 1 d . . . . .
C3 C 0.2147(5) 0.7192(3) 0.2032(3) 0.0266(12) Uani 1 1 d . . . . .
H3 H 0.129322 0.702033 0.209690 0.032 Uiso 1 1 calc R U . . .
C4 C 0.2385(5) 0.6910(3) 0.1408(3) 0.0282(12) Uani 1 1 d . . . . .
C5 C 0.1433(6) 0.6571(3) 0.0956(3) 0.0293(12) Uani 1 1 d . . . . .
C6 C 0.1721(6) 0.6312(3) 0.0398(3) 0.0368(14) Uani 1 1 d . . . . .
H6 H 0.107829 0.609067 0.009377 0.044 Uiso 1 1 calc R U . . .
C7 C 0.2946(6) 0.6377(3) 0.0286(3) 0.0370(14) Uani 1 1 d . . . . .
H7 H 0.313676 0.620472 -0.009744 0.044 Uiso 1 1 calc R U . . .
C8 C 0.3900(6) 0.6692(3) 0.0733(3) 0.0352(14) Uani 1 1 d . . . . .
H8 H 0.473647 0.673614 0.065137 0.042 Uiso 1 1 calc R U . . .
C9 C 0.3632(5) 0.6943(3) 0.1297(3) 0.0291(12) Uani 1 1 d . . . . .
C10 C 0.4619(6) 0.7247(3) 0.1821(3) 0.0300(12) Uani 1 1 d . . . . .
H10 H 0.546109 0.710385 0.175480 0.036 Uiso 1 1 calc R U . . .
C11 C 0.4380(6) 0.6964(3) 0.2450(3) 0.0298(12) Uani 1 1 d . . . . .
C12 C 0.5369(6) 0.6771(3) 0.2925(3) 0.0350(14) Uani 1 1 d . . . . .
H12 H 0.621173 0.679884 0.285142 0.042 Uiso 1 1 calc R U . . .
C13 C 0.5117(7) 0.6540(3) 0.3505(3) 0.0400(15) Uani 1 1 d . . . . .
H13 H 0.578331 0.640963 0.382902 0.048 Uiso 1 1 calc R U . . .
C14 C 0.3867(6) 0.6501(3) 0.3603(3) 0.0364(14) Uani 1 1 d . . . . .
H14 H 0.369119 0.634679 0.399848 0.044 Uiso 1 1 calc R U . . .
C15 C 0.1609(7) 0.6613(3) 0.3232(3) 0.0355(14) Uani 1 1 d . . . . .
C16 C 0.0522(6) 0.6545(3) 0.3322(3) 0.0366(14) Uani 1 1 d . . . . .
C17 C -0.0950(7) 0.5923(5) 0.4121(3) 0.0482(18) Uani 1 1 d . . . . .
C18 C 0.0154(6) 0.6486(3) 0.1072(3) 0.0322(13) Uani 1 1 d . . . . .
C19 C -0.0899(6) 0.6392(3) 0.1180(3) 0.0348(14) Uani 1 1 d . . . . .
C20 C -0.2918(7) 0.5533(4) 0.0693(4) 0.0433(16) Uani 1 1 d . . . . .
C21 C 0.2996(6) 0.8534(3) 0.3153(3) 0.0332(13) Uani 1 1 d . . . . .
C22 C 0.3227(6) 0.8301(3) 0.2571(3) 0.0270(12) Uani 1 1 d . . . . .
C23 C 0.2194(6) 0.8003(3) 0.2045(3) 0.0297(12) Uani 1 1 d . . . . .
H23 H 0.136337 0.814970 0.212563 0.036 Uiso 1 1 calc R U . . .
C24 C 0.2434(5) 0.8325(3) 0.1435(3) 0.0278(12) Uani 1 1 d . . . . .
C25 C 0.1496(5) 0.8647(3) 0.1004(3) 0.0281(12) Uani 1 1 d . . . . .
C26 C 0.1815(6) 0.8944(3) 0.0457(3) 0.0352(14) Uani 1 1 d . . . . .
H26 H 0.119331 0.916098 0.016572 0.042 Uiso 1 1 calc R U . . .
C27 C 0.3035(6) 0.8921(3) 0.0340(3) 0.0341(14) Uani 1 1 d . . . . .
H27 H 0.323587 0.910697 -0.003917 0.041 Uiso 1 1 calc R U . . .
C28 C 0.3957(6) 0.8630(3) 0.0771(3) 0.0328(13) Uani 1 1 d . . . . .
H28 H 0.479601 0.863228 0.069269 0.039 Uiso 1 1 calc R U . . .
C29 C 0.3673(6) 0.8333(3) 0.1321(3) 0.0287(12) Uani 1 1 d . . . . .
C30 C 0.4652(6) 0.8053(3) 0.1829(3) 0.0322(13) Uani 1 1 d . . . . .
H30 H 0.550205 0.822480 0.175832 0.039 Uiso 1 1 calc R U . . .
C31 C 0.4453(6) 0.8323(3) 0.2454(3) 0.0305(13) Uani 1 1 d . . . . .
C32 C 0.5480(6) 0.8597(3) 0.2916(3) 0.0338(14) Uani 1 1 d . . . . .
H32 H 0.631593 0.861866 0.283334 0.041 Uiso 1 1 calc R U . . .
C33 C 0.5231(7) 0.8830(3) 0.3485(3) 0.0421(16) Uani 1 1 d . . . . .
H33 H 0.590537 0.900903 0.379907 0.051 Uiso 1 1 calc R U . . .
C34 C 0.4011(7) 0.8805(3) 0.3606(3) 0.0392(15) Uani 1 1 d . . . . .
H34 H 0.385765 0.897332 0.399931 0.047 Uiso 1 1 calc R U . . .
C35 C 0.1746(7) 0.8526(3) 0.3277(3) 0.0397(16) Uani 1 1 d . . . . .
C36 C 0.0677(6) 0.8509(3) 0.3370(3) 0.0376(14) Uani 1 1 d . . . . .
C37 C -0.0544(8) 0.9147(5) 0.4200(4) 0.055(2) Uani 1 1 d . . . . .
C38 C 0.0246(6) 0.8703(3) 0.1159(3) 0.0358(14) Uani 1 1 d . . . . .
C39 C -0.0717(6) 0.8779(3) 0.1319(3) 0.0338(13) Uani 1 1 d . . . . .
C40 C -0.2445(6) 0.9787(3) 0.1231(4) 0.0402(16) Uani 1 1 d . . . . .
Cl1 Cl -0.17227(16) 0.75184(9) 0.22796(8) 0.0422(4) Uani 1 1 d . . . . .
P1 P 0.40653(14) 0.26898(7) 0.26348(7) 0.0268(3) Uani 1 1 d . . . . .
P2 P 0.22779(15) 0.16973(8) 0.17302(8) 0.0293(3) Uani 1 1 d . . . . .
P3 P 0.52412(17) 0.20009(9) 0.38522(8) 0.0374(4) Uani 1 1 d . . . . .
P4 P 0.27431(15) 0.39447(8) 0.28427(8) 0.0294(3) Uani 1 1 d . . . . .
N1 N 0.4985(6) 0.3147(3) 0.2242(3) 0.0400(14) Uani 1 1 d D . . . .
H1 H 0.489(7) 0.3576(9) 0.232(3) 0.048 Uiso 1 1 d D U . . .
N2 N 0.3224(5) 0.2179(3) 0.2164(3) 0.0343(12) Uani 1 1 d . . . . .
N3 N 0.4929(5) 0.2276(3) 0.3175(3) 0.0405(13) Uani 1 1 d . . . . .
N4 N 0.3266(5) 0.3221(3) 0.2931(3) 0.0337(12) Uani 1 1 d . . . . .
N5 N 0.2533(6) 0.1675(3) 0.0994(3) 0.0381(13) Uani 1 1 d . . . . .
N6 N 0.2318(5) 0.0929(3) 0.2016(3) 0.0325(11) Uani 1 1 d . . . . .
N7 N 0.0812(5) 0.1951(3) 0.1660(3) 0.0333(11) Uani 1 1 d . . . . .
N8 N 0.5952(6) 0.1281(3) 0.3873(3) 0.0452(14) Uani 1 1 d . . . . .
N9 N 0.3983(6) 0.1878(3) 0.4186(3) 0.0382(13) Uani 1 1 d . . . . .
N10 N 0.6259(6) 0.2505(3) 0.4321(3) 0.0416(14) Uani 1 1 d . . . . .
N11 N 0.2288(6) 0.4129(3) 0.3515(3) 0.0382(13) Uani 1 1 d . . . . .
N12 N 0.3821(5) 0.4529(3) 0.2707(3) 0.0343(12) Uani 1 1 d . . . . .
N13 N 0.1556(5) 0.4041(3) 0.2252(3) 0.0342(12) Uani 1 1 d . . . . .
C41 C 0.6175(6) 0.2974(4) 0.2037(4) 0.0434(17) Uani 1 1 d . . . . .
C42 C 0.7291(7) 0.3073(4) 0.2579(5) 0.060(2) Uani 1 1 d . . . . .
H42A H 0.740771 0.355148 0.270079 0.090 Uiso 1 1 calc R U . . .
H42B H 0.805323 0.292399 0.244329 0.090 Uiso 1 1 calc R U . . .
H42C H 0.713107 0.280629 0.294362 0.090 Uiso 1 1 calc R U . . .
C43 C 0.6320(8) 0.3444(4) 0.1486(5) 0.068(3) Uani 1 1 d . . . . .
H43A H 0.561624 0.335189 0.113289 0.102 Uiso 1 1 calc R U . . .
H43B H 0.711752 0.336668 0.134673 0.102 Uiso 1 1 calc R U . . .
H43C H 0.631980 0.391466 0.162707 0.102 Uiso 1 1 calc R U . . .
C44 C 0.6058(7) 0.2243(4) 0.1804(4) 0.0492(18) Uani 1 1 d . . . . .
H44A H 0.599103 0.194185 0.216011 0.074 Uiso 1 1 calc R U . . .
H44B H 0.680632 0.214109 0.162841 0.074 Uiso 1 1 calc R U . . .
H44C H 0.530317 0.217465 0.147462 0.074 Uiso 1 1 calc R U . . .
C45 C 0.2717(8) 0.2325(4) 0.0683(3) 0.0453(17) Uani 1 1 d . . . . .
H45A H 0.362948 0.241168 0.068756 0.054 Uiso 1 1 calc R U . . .
H45B H 0.243855 0.268840 0.093513 0.054 Uiso 1 1 calc R U . . .
C46 C 0.2025(9) 0.2364(5) 0.0011(4) 0.065(2) Uani 1 1 d . . . . .
H46A H 0.250276 0.214429 -0.027289 0.097 Uiso 1 1 calc R U . . .
H46B H 0.193255 0.283845 -0.010732 0.097 Uiso 1 1 calc R U . . .
H46C H 0.118901 0.213525 -0.002611 0.097 Uiso 1 1 calc R U . . .
C47 C 0.2716(8) 0.1073(4) 0.0639(3) 0.0443(17) Uani 1 1 d . . . . .
H47A H 0.210375 0.105904 0.023376 0.053 Uiso 1 1 calc R U . . .
H47B H 0.252881 0.067092 0.088451 0.053 Uiso 1 1 calc R U . . .
C48 C 0.4032(9) 0.1034(4) 0.0494(4) 0.057(2) Uani 1 1 d . . . . .
H48A H 0.406780 0.063215 0.023200 0.086 Uiso 1 1 calc R U . . .
H48B H 0.463970 0.100570 0.089201 0.086 Uiso 1 1 calc R U . . .
H48C H 0.424038 0.143825 0.026433 0.086 Uiso 1 1 calc R U . . .
C49 C 0.3523(7) 0.0669(4) 0.2360(4) 0.0445(17) Uani 1 1 d . . . . .
H49A H 0.339109 0.050161 0.277948 0.053 Uiso 1 1 calc R U . . .
H49B H 0.416738 0.104704 0.243574 0.053 Uiso 1 1 calc R U . . .
C50 C 0.4026(8) 0.0107(4) 0.2014(4) 0.053(2) Uani 1 1 d . . . . .
H50A H 0.420271 0.027369 0.160689 0.080 Uiso 1 1 calc R U . . .
H50B H 0.339630 -0.027137 0.193689 0.080 Uiso 1 1 calc R U . . .
H50C H 0.480447 -0.004495 0.227229 0.080 Uiso 1 1 calc R U . . .
C51 C 0.1267(7) 0.0418(3) 0.1856(3) 0.0387(15) Uani 1 1 d . . . . .
H51A H 0.145605 0.010848 0.152694 0.046 Uiso 1 1 calc R U . . .
H51B H 0.049099 0.064769 0.167423 0.046 Uiso 1 1 calc R U . . .
C52 C 0.1021(8) 0.0009(4) 0.2417(4) 0.0472(18) Uani 1 1 d . . . . .
H52A H 0.028006 -0.029899 0.228602 0.071 Uiso 1 1 calc R U . . .
H52B H 0.086653 0.031249 0.275327 0.071 Uiso 1 1 calc R U . . .
H52C H 0.175691 -0.025307 0.257702 0.071 Uiso 1 1 calc R U . . .
C53 C -0.0197(7) 0.1788(4) 0.1119(4) 0.0419(16) Uani 1 1 d . . . . .
H53A H -0.085273 0.149222 0.126371 0.050 Uiso 1 1 calc R U . . .
H53B H 0.015118 0.153246 0.079874 0.050 Uiso 1 1 calc R U . . .
C54 C -0.0812(7) 0.2413(4) 0.0806(4) 0.0523(19) Uani 1 1 d . . . . .
H54A H -0.141369 0.227622 0.042176 0.079 Uiso 1 1 calc R U . . .
H54B H -0.015854 0.272617 0.069334 0.079 Uiso 1 1 calc R U . . .
H54C H -0.125504 0.263621 0.110301 0.079 Uiso 1 1 calc R U . . .
C55 C 0.0428(7) 0.2226(3) 0.2230(4) 0.0397(15) Uani 1 1 d . . . . .
H55A H -0.008669 0.262002 0.210579 0.048 Uiso 1 1 calc R U . . .
H55B H 0.119506 0.238989 0.252890 0.048 Uiso 1 1 calc R U . . .
C56 C -0.0320(7) 0.1729(4) 0.2573(4) 0.0454(17) Uani 1 1 d . . . . .
H56A H -0.113888 0.161381 0.230433 0.068 Uiso 1 1 calc R U . . .
H56B H -0.045069 0.193461 0.297140 0.068 Uiso 1 1 calc R U . . .
H56C H 0.014784 0.131942 0.266636 0.068 Uiso 1 1 calc R U . . .
C57 C 0.7082(8) 0.1254(4) 0.3597(5) 0.068(3) Uani 1 1 d . . . . .
H57A H 0.780695 0.118170 0.394197 0.082 Uiso 1 1 calc R U . . .
H57B H 0.723746 0.169694 0.340636 0.082 Uiso 1 1 calc R U . . .
C58 C 0.7039(9) 0.0714(4) 0.3098(5) 0.066(2) Uani 1 1 d . . . . .
H58A H 0.640198 0.081391 0.272692 0.099 Uiso 1 1 calc R U . . .
H58B H 0.682035 0.027522 0.326991 0.099 Uiso 1 1 calc R U . . .
H58C H 0.786697 0.070047 0.297336 0.099 Uiso 1 1 calc R U . . .
C59 C 0.5499(9) 0.0645(4) 0.4119(4) 0.056(2) Uani 1 1 d . . . . .
H59A H 0.532976 0.030358 0.377234 0.067 Uiso 1 1 calc R U . . .
H59B H 0.469366 0.071519 0.426363 0.067 Uiso 1 1 calc R U . . .
C60 C 0.6445(13) 0.0375(6) 0.4672(5) 0.103(5) Uani 1 1 d . . . . .
H60A H 0.725220 0.031597 0.453576 0.154 Uiso 1 1 calc R U . . .
H60B H 0.611788 -0.006096 0.480546 0.154 Uiso 1 1 calc R U . . .
H60C H 0.657028 0.069604 0.502903 0.154 Uiso 1 1 calc R U . . .
C61 C 0.2730(7) 0.1688(4) 0.3804(3) 0.0389(15) Uani 1 1 d . . . . .
H61A H 0.280904 0.166816 0.335092 0.047 Uiso 1 1 calc R U . . .
H61B H 0.214794 0.204773 0.385108 0.047 Uiso 1 1 calc R U . . .
C62 C 0.2141(9) 0.1010(4) 0.3981(4) 0.050(2) Uani 1 1 d . . . . .
H62A H 0.127868 0.094735 0.374102 0.076 Uiso 1 1 calc R U . . .
H62B H 0.212406 0.100903 0.443663 0.076 Uiso 1 1 calc R U . . .
H62C H 0.264588 0.064226 0.387791 0.076 Uiso 1 1 calc R U . . .
C63 C 0.4086(8) 0.1845(4) 0.4878(3) 0.0456(18) Uani 1 1 d . . . . .
H63A H 0.495352 0.199766 0.508112 0.055 Uiso 1 1 calc R U . . .
H63B H 0.394779 0.136966 0.499805 0.055 Uiso 1 1 calc R U . . .
C64 C 0.3145(10) 0.2277(4) 0.5135(4) 0.062(2) Uani 1 1 d . . . . .
H64A H 0.228331 0.213327 0.493255 0.092 Uiso 1 1 calc R U . . .
H64B H 0.330932 0.275289 0.504132 0.092 Uiso 1 1 calc R U . . .
H64C H 0.324132 0.222004 0.559529 0.092 Uiso 1 1 calc R U . . .
C67 C 0.6063(10) 0.3232(4) 0.4318(5) 0.064(2) Uani 1 1 d . U . . .
H67A H 0.536675 0.330753 0.395908 0.077 Uiso 0.525(17) 1 calc R U P A 1
H67B H 0.573604 0.332988 0.470996 0.077 Uiso 0.525(17) 1 calc R U P A 1
H67C H 0.689920 0.345707 0.448130 0.077 Uiso 0.475(17) 1 calc R U P A 2
H67D H 0.583803 0.335864 0.386651 0.077 Uiso 0.475(17) 1 calc R U P A 2
C69 C 0.2050(10) 0.3600(4) 0.3957(4) 0.058(2) Uani 1 1 d . . . . .
H69A H 0.243304 0.375018 0.439401 0.070 Uiso 1 1 calc R U . . .
H69B H 0.246919 0.318992 0.386052 0.070 Uiso 1 1 calc R U . . .
C70 C 0.0645(11) 0.3421(5) 0.3932(5) 0.078(3) Uani 1 1 d . . . . .
H70A H 0.029677 0.318477 0.353105 0.117 Uiso 1 1 calc R U . . .
H70B H 0.019823 0.383518 0.395941 0.117 Uiso 1 1 calc R U . . .
H70C H 0.054073 0.312803 0.428815 0.117 Uiso 1 1 calc R U . . .
C71 C 0.1963(8) 0.4818(3) 0.3647(4) 0.0459(18) Uani 1 1 d . . . . .
H71A H 0.103250 0.483713 0.357020 0.055 Uiso 1 1 calc R U . . .
H71B H 0.228647 0.512929 0.334706 0.055 Uiso 1 1 calc R U . . .
C72 C 0.2481(9) 0.5058(4) 0.4312(4) 0.057(2) Uani 1 1 d . . . . .
H72A H 0.233921 0.553892 0.435059 0.086 Uiso 1 1 calc R U . . .
H72B H 0.338850 0.498838 0.441133 0.086 Uiso 1 1 calc R U . . .
H72C H 0.205484 0.480200 0.460995 0.086 Uiso 1 1 calc R U . . .
C73 C 0.4934(7) 0.4628(4) 0.3230(4) 0.055(2) Uani 1 1 d . . . . .
H73A H 0.507831 0.419406 0.345261 0.066 Uiso 1 1 calc R U . . .
H73B H 0.473358 0.495851 0.353869 0.066 Uiso 1 1 calc R U . . .
C74 C 0.6145(7) 0.4871(5) 0.3020(5) 0.072(3) Uani 1 1 d . . . . .
H74A H 0.631918 0.456793 0.268745 0.107 Uiso 1 1 calc R U . . .
H74B H 0.684410 0.487286 0.338294 0.107 Uiso 1 1 calc R U . . .
H74C H 0.605581 0.532894 0.285281 0.107 Uiso 1 1 calc R U . . .
C75 C 0.3535(7) 0.5124(3) 0.2310(3) 0.0380(15) Uani 1 1 d . . . . .
H75A H 0.385139 0.553522 0.256500 0.046 Uiso 1 1 calc R U . . .
H75B H 0.260825 0.514410 0.218709 0.046 Uiso 1 1 calc R U . . .
C76 C 0.4108(8) 0.5128(4) 0.1715(4) 0.055(2) Uani 1 1 d . . . . .
H76A H 0.384155 0.470968 0.147176 0.082 Uiso 1 1 calc R U . . .
H76B H 0.503034 0.515955 0.183209 0.082 Uiso 1 1 calc R U . . .
H76C H 0.382291 0.551575 0.145468 0.082 Uiso 1 1 calc R U . . .
C77 C 0.0257(7) 0.4143(4) 0.2325(4) 0.0468(17) Uani 1 1 d . . . . .
H77A H 0.016615 0.402577 0.276352 0.056 Uiso 1 1 calc R U . . .
H77B H -0.031602 0.382927 0.203287 0.056 Uiso 1 1 calc R U . . .
C78 C -0.0161(8) 0.4863(4) 0.2192(5) 0.061(2) Uani 1 1 d . . . . .
H78A H -0.007737 0.498507 0.175832 0.092 Uiso 1 1 calc R U . . .
H78B H 0.037105 0.517634 0.249365 0.092 Uiso 1 1 calc R U . . .
H78C H -0.104314 0.488860 0.223997 0.092 Uiso 1 1 calc R U . . .
C79 C 0.1709(7) 0.3768(4) 0.1625(3) 0.0429(16) Uani 1 1 d . . . . .
H79A H 0.131267 0.330519 0.157248 0.051 Uiso 1 1 calc R U . . .
H79B H 0.262119 0.373287 0.162456 0.051 Uiso 1 1 calc R U . . .
C80 C 0.1150(8) 0.4180(4) 0.1060(3) 0.053(2) Uani 1 1 d . . . . .
H80A H 0.128971 0.396294 0.066883 0.079 Uiso 1 1 calc R U . . .
H80B H 0.155556 0.463478 0.109733 0.079 Uiso 1 1 calc R U . . .
H80C H 0.024206 0.420882 0.104744 0.079 Uiso 1 1 calc R U . . .
C65A C 0.7037(16) 0.2285(8) 0.4928(8) 0.050(4) Uani 0.58(2) 1 d . . P B 1
H65A H 0.687830 0.179508 0.498310 0.060 Uiso 0.58(2) 1 calc R U P B 1
H65B H 0.679365 0.252624 0.528879 0.060 Uiso 0.58(2) 1 calc R U P B 1
C66A C 0.8469(16) 0.2439(8) 0.4922(9) 0.064(6) Uani 0.58(2) 1 d . . P B 1
H66A H 0.869309 0.222743 0.454714 0.097 Uiso 0.58(2) 1 calc R U P B 1
H66B H 0.897357 0.225867 0.530662 0.097 Uiso 0.58(2) 1 calc R U P B 1
H66C H 0.863830 0.292870 0.490970 0.097 Uiso 0.58(2) 1 calc R U P B 1
C68A C 0.7006(16) 0.3738(7) 0.4280(9) 0.066(6) Uani 0.525(17) 1 d . . P A 1
H68A H 0.773431 0.367505 0.461792 0.099 Uiso 0.525(17) 1 calc R U P A 1
H68B H 0.667446 0.418203 0.432925 0.099 Uiso 0.525(17) 1 calc R U P A 1
H68C H 0.726592 0.370810 0.386613 0.099 Uiso 0.525(17) 1 calc R U P A 1
C65B C 0.760(3) 0.2342(9) 0.4673(13) 0.055(7) Uani 0.42(2) 1 d . . P B 2
H65C H 0.772205 0.185469 0.462453 0.066 Uiso 0.42(2) 1 calc R U P B 2
H65D H 0.823816 0.259663 0.447647 0.066 Uiso 0.42(2) 1 calc R U P B 2
C66B C 0.7797(19) 0.2516(10) 0.5353(10) 0.053(6) Uani 0.42(2) 1 d . . P B 2
H66D H 0.767625 0.299855 0.540363 0.079 Uiso 0.42(2) 1 calc R U P B 2
H66E H 0.865635 0.241505 0.555441 0.079 Uiso 0.42(2) 1 calc R U P B 2
H66F H 0.718909 0.225164 0.555348 0.079 Uiso 0.42(2) 1 calc R U P B 2
C68B C 0.519(3) 0.3548(11) 0.4638(10) 0.081(7) Uani 0.475(17) 1 d . U P A 2
H68D H 0.432745 0.343774 0.441483 0.122 Uiso 0.475(17) 1 calc R U P A 2
H68E H 0.535640 0.403824 0.464419 0.122 Uiso 0.475(17) 1 calc R U P A 2
H68F H 0.528741 0.338402 0.507465 0.122 Uiso 0.475(17) 1 calc R U P A 2

loop_
_atom_site_aniso_label
_atom_site_aniso_U_11
_atom_site_aniso_U_22
_atom_site_aniso_U_33
_atom_site_aniso_U_23
_atom_site_aniso_U_13
_atom_site_aniso_U_12
Se1 0.0307(4) 0.0386(4) 0.0503(4) 0.0059(3) 0.0110(3) -0.0005(3)
Se2 0.0256(3) 0.0367(4) 0.0470(4) 0.0006(3) 0.0089(3) 0.0004(3)
Se3 0.0303(4) 0.0399(4) 0.0558(5) -0.0011(3) 0.0170(3) 0.0028(3)
Se4 0.0228(3) 0.0332(4) 0.0600(5) 0.0027(3) 0.0144(3) 0.0002(3)
F1 0.073(4) 0.101(5) 0.048(3) 0.011(3) -0.007(2) -0.017(3)
F2 0.066(3) 0.047(3) 0.081(4) 0.018(2) 0.026(3) 0.009(2)
F3 0.049(3) 0.073(3) 0.062(3) 0.020(2) 0.028(2) 0.002(2)
F4 0.065(4) 0.056(3) 0.118(5) -0.035(3) -0.008(3) 0.010(3)
F5 0.044(3) 0.081(4) 0.079(3) -0.025(3) 0.021(2) -0.025(3)
F6 0.091(4) 0.087(4) 0.044(3) -0.013(2) 0.020(2) -0.031(3)
F7 0.057(3) 0.074(4) 0.083(4) -0.013(3) 0.035(3) 0.011(3)
F8 0.103(5) 0.053(3) 0.097(4) -0.018(3) 0.048(4) -0.019(3)
F9 0.084(4) 0.118(5) 0.054(3) -0.021(3) -0.003(3) 0.035(4)
F10 0.026(2) 0.049(3) 0.166(6) 0.011(3) 0.012(3) 0.012(2)
F11 0.064(3) 0.038(2) 0.084(3) -0.002(2) 0.005(3) -0.003(2)
F12 0.106(5) 0.050(3) 0.069(3) 0.022(2) 0.036(3) 0.035(3)
C1 0.034(3) 0.029(3) 0.036(3) 0.000(2) 0.006(3) -0.007(3)
C2 0.026(3) 0.024(3) 0.042(3) -0.001(2) 0.004(2) 0.001(2)
C3 0.024(3) 0.019(3) 0.037(3) 0.000(2) 0.008(2) -0.002(2)
C4 0.026(3) 0.025(3) 0.034(3) 0.000(2) 0.006(2) -0.001(2)
C5 0.023(3) 0.031(3) 0.034(3) 0.002(2) 0.004(2) 0.002(2)
C6 0.037(4) 0.033(3) 0.039(4) 0.000(3) 0.005(3) 0.004(3)
C7 0.038(4) 0.035(4) 0.042(4) 0.001(3) 0.015(3) 0.003(3)
C8 0.028(3) 0.035(4) 0.043(4) 0.003(3) 0.011(3) 0.002(3)
C9 0.019(3) 0.023(3) 0.046(4) 0.001(2) 0.007(2) 0.004(2)
C10 0.023(3) 0.026(3) 0.043(3) 0.004(2) 0.008(2) 0.006(2)
C11 0.024(3) 0.022(3) 0.045(4) 0.002(2) 0.008(2) 0.006(2)
C12 0.015(3) 0.032(3) 0.058(4) 0.000(3) 0.004(3) 0.005(2)
C13 0.041(4) 0.028(3) 0.048(4) 0.001(3) -0.003(3) 0.008(3)
C14 0.038(4) 0.034(3) 0.034(3) 0.003(3) 0.001(3) -0.001(3)
C15 0.044(4) 0.014(3) 0.048(4) -0.002(2) 0.006(3) 0.003(2)
C16 0.029(3) 0.031(3) 0.052(4) 0.004(3) 0.012(3) 0.000(3)
C17 0.038(4) 0.068(5) 0.041(4) 0.009(3) 0.010(3) 0.008(4)
C18 0.030(3) 0.026(3) 0.041(4) 0.003(2) 0.004(3) 0.006(2)
C19 0.033(3) 0.029(3) 0.041(4) 0.006(3) 0.004(3) 0.002(3)
C20 0.031(4) 0.047(4) 0.051(4) 0.002(3) 0.007(3) -0.005(3)
C21 0.039(4) 0.026(3) 0.036(3) 0.007(2) 0.008(3) 0.013(3)
C22 0.029(3) 0.018(3) 0.035(3) 0.003(2) 0.007(2) 0.002(2)
C23 0.022(3) 0.028(3) 0.041(3) 0.004(2) 0.010(2) 0.003(2)
C24 0.019(3) 0.025(3) 0.040(3) 0.004(2) 0.008(2) 0.006(2)
C25 0.019(3) 0.028(3) 0.040(3) 0.002(2) 0.009(2) 0.004(2)
C26 0.037(3) 0.028(3) 0.041(4) 0.008(3) 0.006(3) 0.003(3)
C27 0.034(3) 0.035(4) 0.035(3) 0.010(3) 0.010(3) 0.004(3)
C28 0.025(3) 0.038(4) 0.038(3) 0.001(3) 0.011(2) 0.003(3)
C29 0.025(3) 0.024(3) 0.040(3) 0.001(2) 0.013(2) -0.001(2)
C30 0.026(3) 0.030(3) 0.041(4) 0.002(2) 0.008(2) 0.000(2)
C31 0.029(3) 0.025(3) 0.035(3) 0.002(2) 0.002(2) -0.002(2)
C32 0.020(3) 0.027(3) 0.053(4) 0.008(3) 0.006(3) -0.004(2)
C33 0.054(4) 0.033(4) 0.037(4) 0.004(3) 0.003(3) -0.006(3)
C34 0.042(4) 0.034(4) 0.040(4) 0.003(3) 0.004(3) 0.003(3)
C35 0.054(4) 0.022(3) 0.045(4) -0.010(3) 0.013(3) 0.005(3)
C36 0.033(3) 0.034(3) 0.048(4) 0.001(3) 0.012(3) 0.008(3)
C37 0.057(5) 0.061(5) 0.050(5) -0.004(4) 0.018(4) 0.002(4)
C38 0.035(4) 0.034(3) 0.036(3) 0.009(3) 0.001(3) 0.005(3)
C39 0.031(3) 0.025(3) 0.044(4) 0.001(3) 0.006(3) -0.004(2)
C40 0.022(3) 0.032(3) 0.067(5) -0.002(3) 0.009(3) 0.005(3)
Cl1 0.0402(9) 0.0330(8) 0.0554(10) 0.0028(7) 0.0149(7) 0.0000(7)
P1 0.0227(7) 0.0195(7) 0.0393(8) 0.0034(6) 0.0085(6) 0.0010(5)
P2 0.0279(8) 0.0228(7) 0.0374(8) -0.0013(6) 0.0061(6) 0.0016(6)
P3 0.0377(9) 0.0310(8) 0.0416(9) 0.0038(7) 0.0013(7) 0.0046(7)
P4 0.0281(8) 0.0230(7) 0.0378(8) 0.0006(6) 0.0073(6) 0.0030(6)
N1 0.038(3) 0.020(3) 0.068(4) 0.009(2) 0.026(3) 0.006(2)
N2 0.027(3) 0.030(3) 0.044(3) -0.013(2) 0.004(2) -0.006(2)
N3 0.034(3) 0.046(3) 0.042(3) 0.008(3) 0.006(2) 0.012(3)
N4 0.033(3) 0.024(3) 0.046(3) 0.000(2) 0.012(2) 0.005(2)
N5 0.052(4) 0.028(3) 0.035(3) -0.002(2) 0.008(2) 0.005(2)
N6 0.025(3) 0.024(3) 0.048(3) 0.001(2) 0.006(2) 0.002(2)
N7 0.025(3) 0.030(3) 0.045(3) -0.004(2) 0.005(2) 0.006(2)
N8 0.036(3) 0.030(3) 0.069(4) 0.006(3) 0.007(3) 0.004(2)
N9 0.047(3) 0.034(3) 0.032(3) 0.004(2) 0.003(2) 0.007(3)
N10 0.045(3) 0.028(3) 0.047(3) 0.006(2) -0.006(3) 0.004(2)
N11 0.055(4) 0.021(3) 0.042(3) 0.004(2) 0.015(3) 0.003(2)
N12 0.028(3) 0.026(3) 0.048(3) 0.002(2) 0.004(2) 0.002(2)
N13 0.026(3) 0.040(3) 0.038(3) 0.002(2) 0.008(2) 0.002(2)
C41 0.025(3) 0.036(4) 0.076(5) 0.014(3) 0.024(3) 0.005(3)
C42 0.027(4) 0.042(4) 0.118(8) -0.002(4) 0.026(4) 0.006(3)
C43 0.054(5) 0.053(5) 0.112(8) 0.035(5) 0.054(5) 0.013(4)
C44 0.043(4) 0.036(4) 0.076(5) 0.005(3) 0.028(4) 0.008(3)
C45 0.064(5) 0.037(4) 0.039(4) 0.005(3) 0.020(3) 0.001(3)
C46 0.077(7) 0.058(6) 0.059(5) 0.016(4) 0.010(4) 0.009(5)
C47 0.062(5) 0.030(4) 0.043(4) -0.007(3) 0.014(3) 0.006(3)
C48 0.066(6) 0.050(5) 0.065(5) 0.002(4) 0.037(4) 0.011(4)
C49 0.039(4) 0.040(4) 0.052(4) 0.002(3) 0.001(3) 0.009(3)
C50 0.060(5) 0.031(4) 0.070(5) 0.004(3) 0.010(4) 0.020(4)
C51 0.048(4) 0.025(3) 0.041(4) -0.001(3) 0.006(3) -0.012(3)
C52 0.050(4) 0.035(4) 0.056(5) 0.008(3) 0.009(3) -0.006(3)
C53 0.031(4) 0.035(4) 0.056(4) -0.001(3) 0.000(3) -0.001(3)
C54 0.039(4) 0.045(5) 0.070(5) 0.005(4) 0.000(4) 0.012(3)
C55 0.031(3) 0.031(3) 0.060(4) 0.000(3) 0.014(3) 0.002(3)
C56 0.035(4) 0.042(4) 0.065(5) 0.009(3) 0.021(3) 0.006(3)
C57 0.032(4) 0.037(4) 0.135(9) 0.005(5) 0.012(5) 0.010(3)
C58 0.062(6) 0.044(5) 0.102(7) 0.008(4) 0.036(5) 0.009(4)
C59 0.081(6) 0.034(4) 0.062(5) 0.019(3) 0.031(4) 0.024(4)
C60 0.165(13) 0.101(9) 0.059(6) 0.032(6) 0.041(7) 0.091(9)
C61 0.045(4) 0.037(4) 0.034(3) 0.006(3) 0.006(3) -0.001(3)
C62 0.071(6) 0.039(4) 0.041(4) 0.005(3) 0.011(4) -0.010(4)
C63 0.066(5) 0.030(4) 0.040(4) 0.007(3) 0.007(3) 0.004(3)
C64 0.109(8) 0.042(4) 0.036(4) 0.001(3) 0.019(4) 0.010(5)
C67 0.075(6) 0.035(4) 0.072(6) 0.000(4) -0.014(5) 0.010(4)
C69 0.106(8) 0.026(4) 0.048(5) 0.007(3) 0.030(5) 0.000(4)
C70 0.096(8) 0.056(6) 0.093(8) 0.012(5) 0.053(6) -0.010(5)
C71 0.066(5) 0.026(3) 0.051(4) 0.002(3) 0.025(4) 0.006(3)
C72 0.091(7) 0.035(4) 0.050(5) 0.001(3) 0.024(4) 0.007(4)
C73 0.041(4) 0.035(4) 0.079(6) 0.007(4) -0.009(4) -0.010(3)
C74 0.028(4) 0.051(5) 0.133(9) -0.008(5) 0.006(5) 0.004(4)
C75 0.041(4) 0.019(3) 0.055(4) 0.003(3) 0.010(3) 0.004(3)
C76 0.062(5) 0.041(4) 0.064(5) 0.001(4) 0.024(4) -0.010(4)
C77 0.036(4) 0.038(4) 0.067(5) 0.003(3) 0.010(3) 0.006(3)
C78 0.039(4) 0.051(5) 0.092(7) -0.002(4) 0.002(4) 0.021(4)
C79 0.049(4) 0.034(4) 0.044(4) -0.001(3) 0.007(3) -0.004(3)
C80 0.064(5) 0.049(5) 0.040(4) 0.001(3) -0.001(4) -0.004(4)
C65A 0.042(9) 0.058(9) 0.043(9) 0.008(6) -0.012(6) -0.011(7)
C66A 0.043(10) 0.043(8) 0.097(14) 0.014(8) -0.012(9) -0.004(6)
C68A 0.063(11) 0.027(7) 0.090(13) -0.001(7) -0.033(9) -0.012(7)
C65B 0.066(18) 0.017(8) 0.073(16) 0.004(8) -0.009(13) 0.009(9)
C66B 0.040(11) 0.038(10) 0.079(16) 0.010(9) 0.008(10) -0.008(8)
C68B 0.127(17) 0.051(11) 0.063(12) 0.000(9) 0.008(11) 0.020(11)

loop_
_atom_type_symbol
_atom_type_description
_atom_type_scat_dispersion_real
_atom_type_scat_dispersion_imag
_atom_type_scat_source
C C 0.0181 0.0091 'International Tables Vol C Tables 4.2.6.8 and 6.1.1.4'
H H 0.0000 0.0000 'International Tables Vol C Tables 4.2.6.8 and 6.1.1.4'
Cl Cl 0.3639 0.7018 'International Tables Vol C Tables 4.2.6.8 and 6.1.1.4'
F F 0.0727 0.0534 'International Tables Vol C Tables 4.2.6.8 and 6.1.1.4'
N N 0.0311 0.0180 'International Tables Vol C Tables 4.2.6.8 and 6.1.1.4'
P P 0.2955 0.4335 'International Tables Vol C Tables 4.2.6.8 and 6.1.1.4'
Se Se -0.7943 1.1372 'International Tables Vol C Tables 4.2.6.8 and 6.1.1.4'

loop_
_exptl_crystal_face_index_h
_exptl_crystal_face_index_k
_exptl_crystal_face_index_l
_exptl_crystal_face_perp_dist
0 0 -1 0.0096
0 0 1 0.0096
0 -1 0 0.0119
0 1 0 0.0119
-1 0 -1 0.0674
1 0 1 0.0634

loop_
_geom_angle_atom_site_label_1
_geom_angle_atom_site_label_2
_geom_angle_atom_site_label_3
_geom_angle
_geom_angle_site_symmetry_1
_geom_angle_site_symmetry_3
_geom_angle_publ_flag
C16 Se1 C17 95.8(3) . . ?
C19 Se2 C20 93.1(3) . . ?
C36 Se3 C37 93.1(3) . . ?
C39 Se4 C40 94.3(3) . . ?
C2 C1 C14 119.8(6) . . ?
C2 C1 C15 120.3(6) . . ?
C14 C1 C15 119.8(6) . . ?
C1 C2 C3 124.6(6) . . ?
C1 C2 C11 119.0(6) . . ?
C11 C2 C3 116.4(5) . . ?
C2 C3 H3 108.7 . . ?
C2 C3 C4 107.9(5) . . ?
C2 C3 C23 110.4(5) . . ?
C4 C3 H3 108.7 . . ?
C4 C3 C23 112.4(5) . . ?
C23 C3 H3 108.7 . . ?
C5 C4 C3 123.2(5) . . ?
C9 C4 C3 118.0(5) . . ?
C9 C4 C5 118.6(6) . . ?
C4 C5 C18 120.4(6) . . ?
C6 C5 C4 120.3(6) . . ?
C6 C5 C18 119.3(6) . . ?
C5 C6 H6 120.0 . . ?
C7 C6 C5 120.0(6) . . ?
C7 C6 H6 120.0 . . ?
C6 C7 H7 119.7 . . ?
C6 C7 C8 120.5(6) . . ?
C8 C7 H7 119.7 . . ?
C7 C8 H8 119.9 . . ?
C9 C8 C7 120.2(6) . . ?
C9 C8 H8 119.9 . . ?
C4 C9 C10 116.2(5) . . ?
C8 C9 C4 120.3(6) . . ?
C8 C9 C10 123.5(5) . . ?
C9 C10 H10 108.1 . . ?
C9 C10 C11 108.6(5) . . ?
C9 C10 C30 112.5(5) . . ?
C11 C10 H10 108.1 . . ?
C11 C10 C30 111.2(5) . . ?
C30 C10 H10 108.1 . . ?
C2 C11 C10 117.4(5) . . ?
C12 C11 C2 120.7(6) . . ?
C12 C11 C10 121.8(6) . . ?
C11 C12 H12 120.0 . . ?
C13 C12 C11 120.1(6) . . ?
C13 C12 H12 120.0 . . ?
C12 C13 H13 120.5 . . ?
C12 C13 C14 119.0(6) . . ?
C14 C13 H13 120.5 . . ?
C1 C14 H14 119.4 . . ?
C13 C14 C1 121.3(6) . . ?
C13 C14 H14 119.4 . . ?
C16 C15 C1 179.6(7) . . ?
C15 C16 Se1 173.7(6) . . ?
F1 C17 Se1 115.6(6) . . ?
F2 C17 Se1 115.3(5) . . ?
F2 C17 F1 103.8(7) . . ?
F3 C17 Se1 108.3(5) . . ?
F3 C17 F1 108.0(6) . . ?
F3 C17 F2 105.1(6) . . ?
C19 C18 C5 177.5(7) . . ?
C18 C19 Se2 179.8(7) . . ?
F4 C20 Se2 115.4(5) . . ?
F4 C20 F5 106.9(7) . . ?
F4 C20 F6 107.4(7) . . ?
F5 C20 Se2 107.7(5) . . ?
F6 C20 Se2 114.2(5) . . ?
F6 C20 F5 104.6(6) . . ?
C22 C21 C34 119.2(6) . . ?
C22 C21 C35 120.5(6) . . ?
C34 C21 C35 120.3(6) . . ?
C21 C22 C23 123.5(6) . . ?
C31 C22 C21 119.8(6) . . ?
C31 C22 C23 116.7(5) . . ?
C3 C23 H23 108.1 . . ?
C22 C23 C3 112.2(5) . . ?
C22 C23 H23 108.1 . . ?
C24 C23 C3 114.2(5) . . ?
C24 C23 C22 106.0(5) . . ?
C24 C23 H23 108.1 . . ?
C25 C24 C23 123.5(5) . . ?
C29 C24 C23 117.0(5) . . ?
C29 C24 C25 119.4(5) . . ?
C24 C25 C38 119.3(5) . . ?
C26 C25 C24 119.3(5) . . ?
C26 C25 C38 121.3(6) . . ?
C25 C26 H26 119.9 . . ?
C27 C26 C25 120.2(6) . . ?
C27 C26 H26 119.9 . . ?
C26 C27 H27 119.8 . . ?
C28 C27 C26 120.5(6) . . ?
C28 C27 H27 119.8 . . ?
C27 C28 H28 119.6 . . ?
C27 C28 C29 120.7(6) . . ?
C29 C28 H28 119.6 . . ?
C24 C29 C30 117.0(5) . . ?
C28 C29 C24 119.7(6) . . ?
C28 C29 C30 123.2(5) . . ?
C10 C30 H30 108.3 . . ?
C29 C30 C10 112.8(5) . . ?
C29 C30 H30 108.3 . . ?
C31 C30 C10 111.4(5) . . ?
C31 C30 C29 107.8(5) . . ?
C31 C30 H30 108.3 . . ?
C22 C31 C30 117.6(5) . . ?
C22 C31 C32 120.7(6) . . ?
C32 C31 C30 121.6(6) . . ?
C31 C32 H32 120.7 . . ?
C33 C32 C31 118.6(6) . . ?
C33 C32 H32 120.7 . . ?
C32 C33 H33 119.6 . . ?
C32 C33 C34 120.9(6) . . ?
C34 C33 H33 119.6 . . ?
C21 C34 H34 119.6 . . ?
C33 C34 C21 120.8(7) . . ?
C33 C34 H34 119.6 . . ?
C36 C35 C21 178.5(8) . . ?
C35 C36 Se3 177.7(7) . . ?
F7 C37 Se3 107.1(6) . . ?
F8 C37 Se3 113.6(6) . . ?
F8 C37 F7 105.3(7) . . ?
F9 C37 Se3 116.0(6) . . ?
F9 C37 F7 106.6(7) . . ?
F9 C37 F8 107.5(8) . . ?
C39 C38 C25 175.1(7) . . ?
C38 C39 Se4 178.3(6) . . ?
F10 C40 Se4 108.4(5) . . ?
F11 C40 Se4 113.9(5) . . ?
F11 C40 F10 106.0(6) . . ?
F11 C40 F12 105.7(6) . . ?
F12 C40 Se4 115.6(5) . . ?
F12 C40 F10 106.7(6) . . ?
N2 P1 N1 108.9(3) . . ?
N2 P1 N3 108.8(3) . . ?
N2 P1 N4 112.9(3) . . ?
N3 P1 N1 109.0(3) . . ?
N4 P1 N1 105.3(3) . . ?
N4 P1 N3 111.8(3) . . ?
N2 P2 N5 112.8(3) . . ?
N2 P2 N6 110.5(3) . . ?
N2 P2 N7 111.3(3) . . ?
N5 P2 N7 104.2(3) . . ?
N6 P2 N5 109.2(3) . . ?
N6 P2 N7 108.6(3) . . ?
N3 P3 N8 111.9(3) . . ?
N3 P3 N9 113.1(3) . . ?
N3 P3 N10 111.9(3) . . ?
N8 P3 N9 107.8(3) . . ?
N10 P3 N8 103.8(3) . . ?
N10 P3 N9 107.9(3) . . ?
N4 P4 N11 105.8(3) . . ?
N4 P4 N12 113.1(3) . . ?
N4 P4 N13 116.7(3) . . ?
N11 P4 N12 109.0(3) . . ?
N13 P4 N11 108.8(3) . . ?
N13 P4 N12 103.4(3) . . ?
P1 N1 H1 108(5) . . ?
C41 N1 P1 129.7(4) . . ?
C41 N1 H1 117(5) . . ?
P2 N2 P1 174.0(4) . . ?
P3 N3 P1 151.6(4) . . ?
P4 N4 P1 143.3(4) . . ?
C45 N5 P2 117.6(5) . . ?
C47 N5 P2 126.0(5) . . ?
C47 N5 C45 116.1(6) . . ?
C49 N6 P2 120.6(5) . . ?
C51 N6 P2 123.3(5) . . ?
C51 N6 C49 115.2(5) . . ?
C53 N7 P2 124.4(5) . . ?
C53 N7 C55 116.5(6) . . ?
C55 N7 P2 117.7(4) . . ?
C57 N8 P3 118.6(5) . . ?
C57 N8 C59 116.1(6) . . ?
C59 N8 P3 125.2(5) . . ?
C61 N9 P3 121.4(4) . . ?
C63 N9 P3 121.7(5) . . ?
C63 N9 C61 116.3(6) . . ?
C67 N10 P3 119.1(5) . . ?
C67 N10 C65A 112.3(8) . . ?
C67 N10 C65B 112.0(9) . . ?
C65A N10 P3 123.7(7) . . ?
C65B N10 P3 127.5(8) . . ?
C69 N11 P4 121.0(5) . . ?
C69 N11 C71 117.9(6) . . ?
C71 N11 P4 120.6(4) . . ?
C73 N12 P4 114.8(5) . . ?
C75 N12 P4 124.2(4) . . ?
C75 N12 C73 114.6(5) . . ?
C77 N13 P4 124.8(5) . . ?
C77 N13 C79 115.5(6) . . ?
C79 N13 P4 116.0(5) . . ?
N1 C41 C42 110.9(7) . . ?
N1 C41 C43 106.2(6) . . ?
N1 C41 C44 109.3(5) . . ?
C42 C41 C43 111.0(7) . . ?
C42 C41 C44 109.9(6) . . ?
C44 C41 C43 109.6(7) . . ?
C41 C42 H42A 109.5 . . ?
C41 C42 H42B 109.5 . . ?
C41 C42 H42C 109.5 . . ?
H42A C42 H42B 109.5 . . ?
H42A C42 H42C 109.5 . . ?
H42B C42 H42C 109.5 . . ?
C41 C43 H43A 109.5 . . ?
C41 C43 H43B 109.5 . . ?
C41 C43 H43C 109.5 . . ?
H43A C43 H43B 109.5 . . ?
H43A C43 H43C 109.5 . . ?
H43B C43 H43C 109.5 . . ?
C41 C44 H44A 109.5 . . ?
C41 C44 H44B 109.5 . . ?
C41 C44 H44C 109.5 . . ?
H44A C44 H44B 109.5 . . ?
H44A C44 H44C 109.5 . . ?
H44B C44 H44C 109.5 . . ?
N5 C45 H45A 108.6 . . ?
N5 C45 H45B 108.6 . . ?
N5 C45 C46 114.7(7) . . ?
H45A C45 H45B 107.6 . . ?
C46 C45 H45A 108.6 . . ?
C46 C45 H45B 108.6 . . ?
C45 C46 H46A 109.5 . . ?
C45 C46 H46B 109.5 . . ?
C45 C46 H46C 109.5 . . ?
H46A C46 H46B 109.5 . . ?
H46A C46 H46C 109.5 . . ?
H46B C46 H46C 109.5 . . ?
N5 C47 H47A 108.7 . . ?
N5 C47 H47B 108.7 . . ?
N5 C47 C48 114.2(6) . . ?
H47A C47 H47B 107.6 . . ?
C48 C47 H47A 108.7 . . ?
C48 C47 H47B 108.7 . . ?
C47 C48 H48A 109.5 . . ?
C47 C48 H48B 109.5 . . ?
C47 C48 H48C 109.5 . . ?
H48A C48 H48B 109.5 . . ?
H48A C48 H48C 109.5 . . ?
H48B C48 H48C 109.5 . . ?
N6 C49 H49A 108.7 . . ?
N6 C49 H49B 108.7 . . ?
N6 C49 C50 114.2(6) . . ?
H49A C49 H49B 107.6 . . ?
C50 C49 H49A 108.7 . . ?
C50 C49 H49B 108.7 . . ?
C49 C50 H50A 109.5 . . ?
C49 C50 H50B 109.5 . . ?
C49 C50 H50C 109.5 . . ?
H50A C50 H50B 109.5 . . ?
H50A C50 H50C 109.5 . . ?
H50B C50 H50C 109.5 . . ?
N6 C51 H51A 108.9 . . ?
N6 C51 H51B 108.9 . . ?
N6 C51 C52 113.5(6) . . ?
H51A C51 H51B 107.7 . . ?
C52 C51 H51A 108.9 . . ?
C52 C51 H51B 108.9 . . ?
C51 C52 H52A 109.5 . . ?
C51 C52 H52B 109.5 . . ?
C51 C52 H52C 109.5 . . ?
H52A C52 H52B 109.5 . . ?
H52A C52 H52C 109.5 . . ?
H52B C52 H52C 109.5 . . ?
N7 C53 H53A 108.9 . . ?
N7 C53 H53B 108.9 . . ?
N7 C53 C54 113.2(6) . . ?
H53A C53 H53B 107.8 . . ?
C54 C53 H53A 108.9 . . ?
C54 C53 H53B 108.9 . . ?
C53 C54 H54A 109.5 . . ?
C53 C54 H54B 109.5 . . ?
C53 C54 H54C 109.5 . . ?
H54A C54 H54B 109.5 . . ?
H54A C54 H54C 109.5 . . ?
H54B C54 H54C 109.5 . . ?
N7 C55 H55A 108.6 . . ?
N7 C55 H55B 108.6 . . ?
N7 C55 C56 114.8(6) . . ?
H55A C55 H55B 107.6 . . ?
C56 C55 H55A 108.6 . . ?
C56 C55 H55B 108.6 . . ?
C55 C56 H56A 109.5 . . ?
C55 C56 H56B 109.5 . . ?
C55 C56 H56C 109.5 . . ?
H56A C56 H56B 109.5 . . ?
H56A C56 H56C 109.5 . . ?
H56B C56 H56C 109.5 . . ?
N8 C57 H57A 108.5 . . ?
N8 C57 H57B 108.5 . . ?
N8 C57 C58 115.2(7) . . ?
H57A C57 H57B 107.5 . . ?
C58 C57 H57A 108.5 . . ?
C58 C57 H57B 108.5 . . ?
C57 C58 H58A 109.5 . . ?
C57 C58 H58B 109.5 . . ?
C57 C58 H58C 109.5 . . ?
H58A C58 H58B 109.5 . . ?
H58A C58 H58C 109.5 . . ?
H58B C58 H58C 109.5 . . ?
N8 C59 H59A 109.1 . . ?
N8 C59 H59B 109.1 . . ?
N8 C59 C60 112.6(9) . . ?
H59A C59 H59B 107.8 . . ?
C60 C59 H59A 109.1 . . ?
C60 C59 H59B 109.1 . . ?
C59 C60 H60A 109.5 . . ?
C59 C60 H60B 109.5 . . ?
C59 C60 H60C 109.5 . . ?
H60A C60 H60B 109.5 . . ?
H60A C60 H60C 109.5 . . ?
H60B C60 H60C 109.5 . . ?
N9 C61 H61A 108.6 . . ?
N9 C61 H61B 108.6 . . ?
N9 C61 C62 114.7(6) . . ?
H61A C61 H61B 107.6 . . ?
C62 C61 H61A 108.6 . . ?
C62 C61 H61B 108.6 . . ?
C61 C62 H62A 109.5 . . ?
C61 C62 H62B 109.5 . . ?
C61 C62 H62C 109.5 . . ?
H62A C62 H62B 109.5 . . ?
H62A C62 H62C 109.5 . . ?
H62B C62 H62C 109.5 . . ?
N9 C63 H63A 108.9 . . ?
N9 C63 H63B 108.9 . . ?
N9 C63 C64 113.5(6) . . ?
H63A C63 H63B 107.7 . . ?
C64 C63 H63A 108.9 . . ?
C64 C63 H63B 108.9 . . ?
C63 C64 H64A 109.5 . . ?
C63 C64 H64B 109.5 . . ?
C63 C64 H64C 109.5 . . ?
H64A C64 H64B 109.5 . . ?
H64A C64 H64C 109.5 . . ?
H64B C64 H64C 109.5 . . ?
N10 C67 H67A 106.2 . . ?
N10 C67 H67B 106.2 . . ?
N10 C67 H67C 106.1 . . ?
N10 C67 H67D 106.1 . . ?
H67A C67 H67B 106.4 . . ?
H67C C67 H67D 106.3 . . ?
C68A C67 N10 124.4(11) . . ?
C68A C67 H67A 106.2 . . ?
C68A C67 H67B 106.2 . . ?
C68B C67 N10 124.8(12) . . ?
C68B C67 H67C 106.1 . . ?
C68B C67 H67D 106.1 . . ?
N11 C69 H69A 108.9 . . ?
N11 C69 H69B 108.9 . . ?
N11 C69 C70 113.4(8) . . ?
H69A C69 H69B 107.7 . . ?
C70 C69 H69A 108.9 . . ?
C70 C69 H69B 108.9 . . ?
C69 C70 H70A 109.5 . . ?
C69 C70 H70B 109.5 . . ?
C69 C70 H70C 109.5 . . ?
H70A C70 H70B 109.5 . . ?
H70A C70 H70C 109.5 . . ?
H70B C70 H70C 109.5 . . ?
N11 C71 H71A 108.8 . . ?
N11 C71 H71B 108.8 . . ?
N11 C71 C72 113.7(6) . . ?
H71A C71 H71B 107.7 . . ?
C72 C71 H71A 108.8 . . ?
C72 C71 H71B 108.8 . . ?
C71 C72 H72A 109.5 . . ?
C71 C72 H72B 109.5 . . ?
C71 C72 H72C 109.5 . . ?
H72A C72 H72B 109.5 . . ?
H72A C72 H72C 109.5 . . ?
H72B C72 H72C 109.5 . . ?
N12 C73 H73A 108.5 . . ?
N12 C73 H73B 108.5 . . ?
N12 C73 C74 114.9(7) . . ?
H73A C73 H73B 107.5 . . ?
C74 C73 H73A 108.5 . . ?
C74 C73 H73B 108.5 . . ?
C73 C74 H74A 109.5 . . ?
C73 C74 H74B 109.5 . . ?
C73 C74 H74C 109.5 . . ?
H74A C74 H74B 109.5 . . ?
H74A C74 H74C 109.5 . . ?
H74B C74 H74C 109.5 . . ?
N12 C75 H75A 108.8 . . ?
N12 C75 H75B 108.8 . . ?
N12 C75 C76 113.7(6) . . ?
H75A C75 H75B 107.7 . . ?
C76 C75 H75A 108.8 . . ?
C76 C75 H75B 108.8 . . ?
C75 C76 H76A 109.5 . . ?
C75 C76 H76B 109.5 . . ?
C75 C76 H76C 109.5 . . ?
H76A C76 H76B 109.5 . . ?
H76A C76 H76C 109.5 . . ?
H76B C76 H76C 109.5 . . ?
N13 C77 H77A 108.7 . . ?
N13 C77 H77B 108.7 . . ?
N13 C77 C78 114.3(6) . . ?
H77A C77 H77B 107.6 . . ?
C78 C77 H77A 108.7 . . ?
C78 C77 H77B 108.7 . . ?
C77 C78 H78A 109.5 . . ?
C77 C78 H78B 109.5 . . ?
C77 C78 H78C 109.5 . . ?
H78A C78 H78B 109.5 . . ?
H78A C78 H78C 109.5 . . ?
H78B C78 H78C 109.5 . . ?
N13 C79 H79A 108.5 . . ?
N13 C79 H79B 108.5 . . ?
N13 C79 C80 115.0(6) . . ?
H79A C79 H79B 107.5 . . ?
C80 C79 H79A 108.5 . . ?
C80 C79 H79B 108.5 . . ?
C79 C80 H80A 109.5 . . ?
C79 C80 H80B 109.5 . . ?
C79 C80 H80C 109.5 . . ?
H80A C80 H80B 109.5 . . ?
H80A C80 H80C 109.5 . . ?
H80B C80 H80C 109.5 . . ?
N10 C65A H65A 109.6 . . ?
N10 C65A H65B 109.6 . . ?
N10 C65A C66A 110.2(14) . . ?
H65A C65A H65B 108.1 . . ?
C66A C65A H65A 109.6 . . ?
C66A C65A H65B 109.6 . . ?
C65A C66A H66A 109.5 . . ?
C65A C66A H66B 109.5 . . ?
C65A C66A H66C 109.5 . . ?
H66A C66A H66B 109.5 . . ?
H66A C66A H66C 109.5 . . ?
H66B C66A H66C 109.5 . . ?
C67 C68A H68A 109.5 . . ?
C67 C68A H68B 109.5 . . ?
C67 C68A H68C 109.5 . . ?
H68A C68A H68B 109.5 . . ?
H68A C68A H68C 109.5 . . ?
H68B C68A H68C 109.5 . . ?
N10 C65B H65C 109.2 . . ?
N10 C65B H65D 109.2 . . ?
H65C C65B H65D 107.9 . . ?
C66B C65B N10 112(2) . . ?
C66B C65B H65C 109.2 . . ?
C66B C65B H65D 109.2 . . ?
C65B C66B H66D 109.5 . . ?
C65B C66B H66E 109.5 . . ?
C65B C66B H66F 109.5 . . ?
H66D C66B H66E 109.5 . . ?
H66D C66B H66F 109.5 . . ?
H66E C66B H66F 109.5 . . ?
C67 C68B H68D 109.5 . . ?
C67 C68B H68E 109.5 . . ?
C67 C68B H68F 109.5 . . ?
H68D C68B H68E 109.5 . . ?
H68D C68B H68F 109.5 . . ?
H68E C68B H68F 109.5 . . ?

loop_
_geom_bond_atom_site_label_1
_geom_bond_atom_site_label_2
_geom_bond_distance
_geom_bond_site_symmetry_2
_geom_bond_publ_flag
Se1 C16 1.814(6) . ?
Se1 C17 1.945(8) . ?
Se2 C19 1.820(7) . ?
Se2 C20 1.961(8) . ?
Se3 C36 1.814(7) . ?
Se3 C37 1.957(8) . ?
Se4 C39 1.825(7) . ?
Se4 C40 1.971(7) . ?
F1 C17 1.349(9) . ?
F2 C17 1.343(10) . ?
F3 C17 1.341(8) . ?
F4 C20 1.313(9) . ?
F5 C20 1.352(8) . ?
F6 C20 1.323(8) . ?
F7 C37 1.350(9) . ?
F8 C37 1.342(10) . ?
F9 C37 1.310(10) . ?
F10 C40 1.348(8) . ?
F11 C40 1.316(8) . ?
F12 C40 1.319(9) . ?
C1 C2 1.390(9) . ?
C1 C14 1.405(9) . ?
C1 C15 1.419(9) . ?
C2 C3 1.500(8) . ?
C2 C11 1.416(8) . ?
C3 H3 1.0000 . ?
C3 C4 1.516(8) . ?
C3 C23 1.607(8) . ?
C4 C5 1.418(8) . ?
C4 C9 1.407(8) . ?
C5 C6 1.393(9) . ?
C5 C18 1.449(8) . ?
C6 H6 0.9500 . ?
C6 C7 1.385(9) . ?
C7 H7 0.9500 . ?
C7 C8 1.393(9) . ?
C8 H8 0.9500 . ?
C8 C9 1.389(9) . ?
C9 C10 1.503(8) . ?
C10 H10 1.0000 . ?
C10 C11 1.521(8) . ?
C10 C30 1.597(9) . ?
C11 C12 1.403(9) . ?
C12 H12 0.9500 . ?
C12 C13 1.393(10) . ?
C13 H13 0.9500 . ?
C13 C14 1.401(10) . ?
C14 H14 0.9500 . ?
C15 C16 1.224(9) . ?
C18 C19 1.205(9) . ?
C21 C22 1.398(9) . ?
C21 C34 1.408(9) . ?
C21 C35 1.420(10) . ?
C22 C23 1.529(8) . ?
C22 C31 1.390(9) . ?
C23 H23 1.0000 . ?
C23 C24 1.513(8) . ?
C24 C25 1.419(8) . ?
C24 C29 1.403(8) . ?
C25 C26 1.402(8) . ?
C25 C38 1.456(9) . ?
C26 H26 0.9500 . ?
C26 C27 1.387(9) . ?
C27 H27 0.9500 . ?
C27 C28 1.379(9) . ?
C28 H28 0.9500 . ?
C28 C29 1.395(8) . ?
C29 C30 1.499(9) . ?
C30 H30 1.0000 . ?
C30 C31 1.496(9) . ?
C31 C32 1.430(8) . ?
C32 H32 0.9500 . ?
C32 C33 1.378(10) . ?
C33 H33 0.9500 . ?
C33 C34 1.387(10) . ?
C34 H34 0.9500 . ?
C35 C36 1.206(10) . ?
C38 C39 1.169(9) . ?
P1 N1 1.653(5) . ?
P1 N2 1.562(5) . ?
P1 N3 1.603(6) . ?
P1 N4 1.594(5) . ?
P2 N2 1.540(5) . ?
P2 N5 1.651(6) . ?
P2 N6 1.644(5) . ?
P2 N7 1.665(5) . ?
P3 N3 1.537(6) . ?
P3 N8 1.651(6) . ?
P3 N9 1.655(6) . ?
P3 N10 1.642(6) . ?
P4 N4 1.568(5) . ?
P4 N11 1.650(6) . ?
P4 N12 1.665(5) . ?
P4 N13 1.648(5) . ?
N1 H1 0.8800(13) . ?
N1 C41 1.486(8) . ?
N5 C45 1.473(8) . ?
N5 C47 1.455(8) . ?
N6 C49 1.490(8) . ?
N6 C51 1.474(8) . ?
N7 C53 1.462(8) . ?
N7 C55 1.471(9) . ?
N8 C57 1.452(10) . ?
N8 C59 1.465(9) . ?
N9 C61 1.479(9) . ?
N9 C63 1.467(9) . ?
N10 C67 1.469(10) . ?
N10 C65A 1.492(15) . ?
N10 C65B 1.55(2) . ?
N11 C69 1.460(8) . ?
N11 C71 1.467(8) . ?
N12 C73 1.490(9) . ?
N12 C75 1.468(8) . ?
N13 C77 1.463(9) . ?
N13 C79 1.487(9) . ?
C41 C42 1.517(11) . ?
C41 C43 1.531(10) . ?
C41 C44 1.525(10) . ?
C42 H42A 0.9800 . ?
C42 H42B 0.9800 . ?
C42 H42C 0.9800 . ?
C43 H43A 0.9800 . ?
C43 H43B 0.9800 . ?
C43 H43C 0.9800 . ?
C44 H44A 0.9800 . ?
C44 H44B 0.9800 . ?
C44 H44C 0.9800 . ?
C45 H45A 0.9900 . ?
C45 H45B 0.9900 . ?
C45 C46 1.500(11) . ?
C46 H46A 0.9800 . ?
C46 H46B 0.9800 . ?
C46 H46C 0.9800 . ?
C47 H47A 0.9900 . ?
C47 H47B 0.9900 . ?
C47 C48 1.513(11) . ?
C48 H48A 0.9800 . ?
C48 H48B 0.9800 . ?
C48 H48C 0.9800 . ?
C49 H49A 0.9900 . ?
C49 H49B 0.9900 . ?
C49 C50 1.513(10) . ?
C50 H50A 0.9800 . ?
C50 H50B 0.9800 . ?
C50 H50C 0.9800 . ?
C51 H51A 0.9900 . ?
C51 H51B 0.9900 . ?
C51 C52 1.507(9) . ?
C52 H52A 0.9800 . ?
C52 H52B 0.9800 . ?
C52 H52C 0.9800 . ?
C53 H53A 0.9900 . ?
C53 H53B 0.9900 . ?
C53 C54 1.533(10) . ?
C54 H54A 0.9800 . ?
C54 H54B 0.9800 . ?
C54 H54C 0.9800 . ?
C55 H55A 0.9900 . ?
C55 H55B 0.9900 . ?
C55 C56 1.518(9) . ?
C56 H56A 0.9800 . ?
C56 H56B 0.9800 . ?
C56 H56C 0.9800 . ?
C57 H57A 0.9900 . ?
C57 H57B 0.9900 . ?
C57 C58 1.504(13) . ?
C58 H58A 0.9800 . ?
C58 H58B 0.9800 . ?
C58 H58C 0.9800 . ?
C59 H59A 0.9900 . ?
C59 H59B 0.9900 . ?
C59 C60 1.533(13) . ?
C60 H60A 0.9800 . ?
C60 H60B 0.9800 . ?
C60 H60C 0.9800 . ?
C61 H61A 0.9900 . ?
C61 H61B 0.9900 . ?
C61 C62 1.537(9) . ?
C62 H62A 0.9800 . ?
C62 H62B 0.9800 . ?
C62 H62C 0.9800 . ?
C63 H63A 0.9900 . ?
C63 H63B 0.9900 . ?
C63 C64 1.535(11) . ?
C64 H64A 0.9800 . ?
C64 H64B 0.9800 . ?
C64 H64C 0.9800 . ?
C67 H67A 0.9900 . ?
C67 H67B 0.9900 . ?
C67 H67C 0.9900 . ?
C67 H67D 0.9900 . ?
C67 C68A 1.406(17) . ?
C67 C68B 1.43(2) . ?
C69 H69A 0.9900 . ?
C69 H69B 0.9900 . ?
C69 C70 1.532(14) . ?
C70 H70A 0.9800 . ?
C70 H70B 0.9800 . ?
C70 H70C 0.9800 . ?
C71 H71A 0.9900 . ?
C71 H71B 0.9900 . ?
C71 C72 1.500(11) . ?
C72 H72A 0.9800 . ?
C72 H72B 0.9800 . ?
C72 H72C 0.9800 . ?
C73 H73A 0.9900 . ?
C73 H73B 0.9900 . ?
C73 C74 1.515(11) . ?
C74 H74A 0.9800 . ?
C74 H74B 0.9800 . ?
C74 H74C 0.9800 . ?
C75 H75A 0.9900 . ?
C75 H75B 0.9900 . ?
C75 C76 1.516(10) . ?
C76 H76A 0.9800 . ?
C76 H76B 0.9800 . ?
C76 H76C 0.9800 . ?
C77 H77A 0.9900 . ?
C77 H77B 0.9900 . ?
C77 C78 1.530(10) . ?
C78 H78A 0.9800 . ?
C78 H78B 0.9800 . ?
C78 H78C 0.9800 . ?
C79 H79A 0.9900 . ?
C79 H79B 0.9900 . ?
C79 C80 1.511(10) . ?
C80 H80A 0.9800 . ?
C80 H80B 0.9800 . ?
C80 H80C 0.9800 . ?
C65A H65A 0.9900 . ?
C65A H65B 0.9900 . ?
C65A C66A 1.56(2) . ?
C66A H66A 0.9800 . ?
C66A H66B 0.9800 . ?
C66A H66C 0.9800 . ?
C68A H68A 0.9800 . ?
C68A H68B 0.9800 . ?
C68A H68C 0.9800 . ?
C65B H65C 0.9900 . ?
C65B H65D 0.9900 . ?
C65B C66B 1.47(4) . ?
C66B H66D 0.9800 . ?
C66B H66E 0.9800 . ?
C66B H66F 0.9800 . ?
C68B H68D 0.9800 . ?
C68B H68E 0.9800 . ?
C68B H68F 0.9800 . ?

loop_
_geom_torsion_atom_site_label_1
_geom_torsion_atom_site_label_2
_geom_torsion_atom_site_label_3
_geom_torsion_atom_site_label_4
_geom_torsion
_geom_torsion_site_symmetry_1
_geom_torsion_site_symmetry_2
_geom_torsion_site_symmetry_3
_geom_torsion_site_symmetry_4
_geom_torsion_publ_flag
C1 C2 C3 C4 -136.2(6) . . . . ?
C1 C2 C3 C23 100.6(7) . . . . ?
C1 C2 C11 C10 -179.1(6) . . . . ?
C1 C2 C11 C12 -2.2(9) . . . . ?
C2 C1 C14 C13 -2.1(10) . . . . ?
C2 C3 C4 C5 128.6(6) . . . . ?
C2 C3 C4 C9 -46.6(7) . . . . ?
C2 C3 C23 C22 1.3(7) . . . . ?
C2 C3 C23 C24 121.9(6) . . . . ?
C2 C11 C12 C13 0.7(9) . . . . ?
C3 C2 C11 C10 -0.6(8) . . . . ?
C3 C2 C11 C12 176.3(6) . . . . ?
C3 C4 C5 C6 -178.8(6) . . . . ?
C3 C4 C5 C18 0.8(9) . . . . ?
C3 C4 C9 C8 -179.9(6) . . . . ?
C3 C4 C9 C10 1.3(8) . . . . ?
C3 C23 C24 C25 107.9(7) . . . . ?
C3 C23 C24 C29 -76.0(7) . . . . ?
C4 C3 C23 C22 -119.3(5) . . . . ?
C4 C3 C23 C24 1.3(7) . . . . ?
C4 C5 C6 C7 0.9(10) . . . . ?
C4 C9 C10 C11 43.9(7) . . . . ?
C4 C9 C10 C30 -79.6(7) . . . . ?
C5 C4 C9 C8 4.7(9) . . . . ?
C5 C4 C9 C10 -174.1(5) . . . . ?
C5 C6 C7 C8 0.8(10) . . . . ?
C6 C7 C8 C9 0.2(10) . . . . ?
C7 C8 C9 C4 -3.0(10) . . . . ?
C7 C8 C9 C10 175.7(6) . . . . ?
C8 C9 C10 C11 -134.8(6) . . . . ?
C8 C9 C10 C30 101.7(7) . . . . ?
C9 C4 C5 C6 -3.6(9) . . . . ?
C9 C4 C5 C18 175.9(6) . . . . ?
C9 C10 C11 C2 -44.9(7) . . . . ?
C9 C10 C11 C12 138.3(6) . . . . ?
C9 C10 C30 C29 1.3(7) . . . . ?
C9 C10 C30 C31 122.6(6) . . . . ?
C10 C11 C12 C13 177.4(6) . . . . ?
C10 C30 C31 C22 -77.9(7) . . . . ?
C10 C30 C31 C32 102.3(7) . . . . ?
C11 C2 C3 C4 45.4(7) . . . . ?
C11 C2 C3 C23 -77.8(7) . . . . ?
C11 C10 C30 C29 -120.8(6) . . . . ?
C11 C10 C30 C31 0.6(7) . . . . ?
C11 C12 C13 C14 0.2(10) . . . . ?
C12 C13 C14 C1 0.5(10) . . . . ?
C14 C1 C2 C3 -175.5(6) . . . . ?
C14 C1 C2 C11 2.9(9) . . . . ?
C15 C1 C2 C3 5.3(10) . . . . ?
C15 C1 C2 C11 -176.3(6) . . . . ?
C15 C1 C14 C13 177.2(6) . . . . ?
C18 C5 C6 C7 -178.6(6) . . . . ?
C21 C22 C23 C3 -100.0(7) . . . . ?
C21 C22 C23 C24 134.7(6) . . . . ?
C21 C22 C31 C30 178.7(5) . . . . ?
C21 C22 C31 C32 -1.5(9) . . . . ?
C22 C21 C34 C33 -1.3(10) . . . . ?
C22 C23 C24 C25 -128.1(6) . . . . ?
C22 C23 C24 C29 48.0(7) . . . . ?
C22 C31 C32 C33 1.0(9) . . . . ?
C23 C3 C4 C5 -109.3(6) . . . . ?
C23 C3 C4 C9 75.5(7) . . . . ?
C23 C22 C31 C30 -0.3(8) . . . . ?
C23 C22 C31 C32 179.5(5) . . . . ?
C23 C24 C25 C26 178.6(6) . . . . ?
C23 C24 C25 C38 2.7(9) . . . . ?
C23 C24 C29 C28 -179.2(6) . . . . ?
C23 C24 C29 C30 -3.0(8) . . . . ?
C24 C25 C26 C27 0.0(10) . . . . ?
C24 C29 C30 C10 78.8(7) . . . . ?
C24 C29 C30 C31 -44.6(7) . . . . ?
C25 C24 C29 C28 -2.9(9) . . . . ?
C25 C24 C29 C30 173.3(6) . . . . ?
C25 C26 C27 C28 -2.5(10) . . . . ?
C26 C27 C28 C29 2.3(10) . . . . ?
C27 C28 C29 C24 0.5(10) . . . . ?
C27 C28 C29 C30 -175.5(6) . . . . ?
C28 C29 C30 C10 -105.1(7) . . . . ?
C28 C29 C30 C31 131.5(6) . . . . ?
C29 C24 C25 C26 2.7(9) . . . . ?
C29 C24 C25 C38 -173.3(6) . . . . ?
C29 C30 C31 C22 46.3(7) . . . . ?
C29 C30 C31 C32 -133.5(6) . . . . ?
C30 C10 C11 C2 79.5(7) . . . . ?
C30 C10 C11 C12 -97.4(7) . . . . ?
C30 C31 C32 C33 -179.3(6) . . . . ?
C31 C22 C23 C3 78.9(6) . . . . ?
C31 C22 C23 C24 -46.4(7) . . . . ?
C31 C32 C33 C34 -0.6(10) . . . . ?
C32 C33 C34 C21 0.8(10) . . . . ?
C34 C21 C22 C23 -179.4(6) . . . . ?
C34 C21 C22 C31 1.7(9) . . . . ?
C35 C21 C22 C23 -2.2(9) . . . . ?
C35 C21 C22 C31 178.9(6) . . . . ?
C35 C21 C34 C33 -178.5(6) . . . . ?
C38 C25 C26 C27 175.9(6) . . . . ?
P1 N1 C41 C42 -81.5(8) . . . . ?
P1 N1 C41 C43 157.9(6) . . . . ?
P1 N1 C41 C44 39.8(10) . . . . ?
P2 N5 C45 C46 -136.1(6) . . . . ?
P2 N5 C47 C48 -112.7(7) . . . . ?
P2 N6 C49 C50 -112.1(7) . . . . ?
P2 N6 C51 C52 -138.7(6) . . . . ?
P2 N7 C53 C54 -125.0(6) . . . . ?
P2 N7 C55 C56 -98.8(6) . . . . ?
P3 N8 C57 C58 -124.7(7) . . . . ?
P3 N8 C59 C60 -120.3(7) . . . . ?
P3 N9 C61 C62 120.2(6) . . . . ?
P3 N9 C63 C64 132.8(6) . . . . ?
P3 N10 C67 C68A -132.6(11) . . . . ?
P3 N10 C67 C68B 78.8(15) . . . . ?
P3 N10 C65A C66A 124.2(11) . . . . ?
P3 N10 C65B C66B -129.2(12) . . . . ?
P4 N11 C69 C70 -102.5(8) . . . . ?
P4 N11 C71 C72 -136.9(6) . . . . ?
P4 N12 C73 C74 151.6(6) . . . . ?
P4 N12 C75 C76 -114.7(6) . . . . ?
P4 N13 C77 C78 106.8(7) . . . . ?
P4 N13 C79 C80 -143.9(6) . . . . ?
N1 P1 N3 P3 138.5(9) . . . . ?
N1 P1 N4 P4 25.1(7) . . . . ?
N2 P1 N1 C41 -79.2(7) . . . . ?
N2 P1 N3 P3 -102.8(10) . . . . ?
N2 P1 N4 P4 -93.6(7) . . . . ?
N2 P2 N5 C45 -48.2(6) . . . . ?
N2 P2 N5 C47 125.5(6) . . . . ?
N2 P2 N6 C49 -33.9(6) . . . . ?
N2 P2 N6 C51 157.7(5) . . . . ?
N2 P2 N7 C53 154.7(5) . . . . ?
N2 P2 N7 C55 -39.4(6) . . . . ?
N3 P1 N1 C41 39.4(8) . . . . ?
N3 P1 N4 P4 143.3(6) . . . . ?
N3 P3 N8 C57 54.0(7) . . . . ?
N3 P3 N8 C59 -122.4(7) . . . . ?
N3 P3 N9 C61 31.2(6) . . . . ?
N3 P3 N9 C63 -158.7(5) . . . . ?
N3 P3 N10 C67 46.8(8) . . . . ?
N3 P3 N10 C65A -160.1(11) . . . . ?
N3 P3 N10 C65B -118.3(16) . . . . ?
N4 P1 N1 C41 159.4(7) . . . . ?
N4 P1 N3 P3 22.6(10) . . . . ?
N4 P4 N11 C69 -18.9(7) . . . . ?
N4 P4 N11 C71 168.7(6) . . . . ?
N4 P4 N12 C73 -61.8(6) . . . . ?
N4 P4 N12 C75 147.8(5) . . . . ?
N4 P4 N13 C77 108.6(6) . . . . ?
N4 P4 N13 C79 -48.8(6) . . . . ?
N5 P2 N6 C49 90.7(6) . . . . ?
N5 P2 N6 C51 -77.7(6) . . . . ?
N5 P2 N7 C53 32.9(6) . . . . ?
N5 P2 N7 C55 -161.2(5) . . . . ?
N6 P2 N5 C45 -171.4(5) . . . . ?
N6 P2 N5 C47 2.3(7) . . . . ?
N6 P2 N7 C53 -83.4(6) . . . . ?
N6 P2 N7 C55 82.5(5) . . . . ?
N7 P2 N5 C45 72.7(6) . . . . ?
N7 P2 N5 C47 -113.6(6) . . . . ?
N7 P2 N6 C49 -156.2(5) . . . . ?
N7 P2 N6 C51 35.3(6) . . . . ?
N8 P3 N3 P1 149.2(9) . . . . ?
N8 P3 N9 C61 -93.1(6) . . . . ?
N8 P3 N9 C63 77.0(6) . . . . ?
N8 P3 N10 C67 167.6(7) . . . . ?
N8 P3 N10 C65A -39.4(11) . . . . ?
N8 P3 N10 C65B 2.4(16) . . . . ?
N9 P3 N3 P1 27.2(11) . . . . ?
N9 P3 N8 C57 179.0(6) . . . . ?
N9 P3 N8 C59 2.6(8) . . . . ?
N9 P3 N10 C67 -78.2(7) . . . . ?
N9 P3 N10 C65A 74.8(11) . . . . ?
N9 P3 N10 C65B 116.6(16) . . . . ?
N10 P3 N3 P1 -94.8(10) . . . . ?
N10 P3 N8 C57 -66.8(7) . . . . ?
N10 P3 N8 C59 116.8(7) . . . . ?
N10 P3 N9 C61 155.4(5) . . . . ?
N10 P3 N9 C63 -34.4(6) . . . . ?
N11 P4 N4 P1 -166.2(6) . . . . ?
N11 P4 N12 C73 55.5(6) . . . . ?
N11 P4 N12 C75 -94.9(6) . . . . ?
N11 P4 N13 C77 -10.8(6) . . . . ?
N11 P4 N13 C79 -168.3(5) . . . . ?
N12 P4 N4 P1 -47.1(7) . . . . ?
N12 P4 N11 C69 -140.7(6) . . . . ?
N12 P4 N11 C71 46.8(7) . . . . ?
N12 P4 N13 C77 -126.5(6) . . . . ?
N12 P4 N13 C79 76.0(5) . . . . ?
N13 P4 N4 P1 72.7(7) . . . . ?
N13 P4 N11 C69 107.2(7) . . . . ?
N13 P4 N11 C71 -65.2(6) . . . . ?
N13 P4 N12 C73 171.0(5) . . . . ?
N13 P4 N12 C75 20.6(6) . . . . ?
C45 N5 C47 C48 61.1(9) . . . . ?
C47 N5 C45 C46 49.5(10) . . . . ?
C49 N6 C51 C52 52.3(9) . . . . ?
C51 N6 C49 C50 57.2(9) . . . . ?
C53 N7 C55 C56 68.2(8) . . . . ?
C55 N7 C53 C54 69.0(8) . . . . ?
C57 N8 C59 C60 63.2(10) . . . . ?
C59 N8 C57 C58 52.0(11) . . . . ?
C61 N9 C63 C64 -56.6(8) . . . . ?
C63 N9 C61 C62 -50.5(8) . . . . ?
C67 N10 C65A C66A -81.1(15) . . . . ?
C67 N10 C65B C66B 65(2) . . . . ?
C69 N11 C71 C72 50.4(10) . . . . ?
C71 N11 C69 C70 70.1(9) . . . . ?
C73 N12 C75 C76 94.8(8) . . . . ?
C75 N12 C73 C74 -55.1(9) . . . . ?
C77 N13 C79 C80 56.5(8) . . . . ?
C79 N13 C77 C78 -95.6(8) . . . . ?
C65A N10 C67 C68A 71.5(16) . . . . ?
C65B N10 C67 C68B -113.9(19) . . . . ?

loop_
_twin_individual_id
_twin_individual_mass_fraction_refined
_oxdiff_twin_reflns_isolated
_oxdiff_twin_reflns_overlapped
_twin_individual_twin_lattice_type
_twin_individual_twin_matrix_11
_twin_individual_twin_matrix_12
_twin_individual_twin_matrix_13
_twin_individual_twin_matrix_21
_twin_individual_twin_matrix_22
_twin_individual_twin_matrix_23
_twin_individual_twin_matrix_31
_twin_individual_twin_matrix_32
_twin_individual_twin_matrix_33
1 0.5757(8) 11308 30603 ref 1.0000 0.0000 0.0000 0.0000 1.0000 0.0000 0.0000 0.0000 1.0000
2 0.4243(8) 11313 30603 nmt -0.9990 0.0007 0.0020 -0.0007 -1.0006 -0.0010 0.7344 0.0217 0.9997

loop_
_exptl_oxdiff_crystal_face_indexfrac_h
_exptl_oxdiff_crystal_face_indexfrac_k
_exptl_oxdiff_crystal_face_indexfrac_l
_exptl_oxdiff_crystal_face_x
_exptl_oxdiff_crystal_face_y
_exptl_oxdiff_crystal_face_z
-0.0015 -0.0015 -1.0053 0.0178 0.0591 0.0400
0.0015 0.0015 1.0053 -0.0178 -0.0591 -0.0400
-0.0029 -1.0035 0.0048 -0.0746 0.0094 0.0208
0.0029 1.0035 -0.0048 0.0746 -0.0094 -0.0208
-1.0081 -0.0002 -1.0084 0.0385 -0.0019 0.1714
1.0081 0.0002 1.0084 -0.0385 0.0019 -0.1714
